data_2224434
loop_
_publ_author_name
'Xu, Qin-Juan'
'Lin, Li-Rong'
'Sun, Di'
'Huang, Rong-Bin'
'Zheng, Lan-Sun'

_publ_section_title
;Tetraaquatetrakis{\m~3~-3,3'-[(<i>E</i>,<i>E</i>)-ethane-1,2-diylbis(nitrilomethylidyne)]benzene-1,2-diolato}octazinc(II)
 <i>N</i>,<i>N</i>-dimethylformamide hexasolvate
;
_journal_coeditor_code SJ2663
_journal_issue 12
_journal_name_full 'Acta Crystallographica Section E'
_journal_page_first m1559
_journal_page_last m1560
_journal_paper_doi 10.1107/S1600536809046923
_journal_volume 65
_journal_year 2009
_chemical_formula_iupac '[Zn8 (C16 H12 N2 O4)4 (H2 O)4], 6C3 H7 N O'
_chemical_formula_moiety 'C64 H56 N8 O20 Zn8, 6(C3 H7 N O)'
_chemical_formula_sum 'C82 H98 N14 O26 Zn8'
_chemical_formula_weight 2218.69
_chemical_name_systematic
;
Tetraaquatetrakis{\m~3~-3,3'-[(<i>E</i>,<i>E</i>)-ethane-1,2-
diylbis(nitrilomethylidyne)]benzene-1,2-diolato}octazinc(II)
<i>N</i>,<i>N</i>-dimethylformamide hexasolvate
;
_space_group_IT_number 2
_symmetry_cell_setting triclinic
_symmetry_space_group_name_Hall '-P 1'
_symmetry_space_group_name_H-M 'P -1'
_atom_sites_solution_hydrogens geom
_atom_sites_solution_primary direct
_atom_sites_solution_secondary difmap
_audit_creation_method SHELXL-97
_cell_angle_alpha 80.599(2)
_cell_angle_beta 76.519(2)
_cell_angle_gamma 72.734(2)
_cell_formula_units_Z 2
_cell_length_a 13.5451(4)
_cell_length_b 14.2114(4)
_cell_length_c 25.0620(6)
_cell_measurement_reflns_used 28634
_cell_measurement_temperature 298(2)
_cell_measurement_theta_max 29.5604
_cell_measurement_theta_min 2.2383
_cell_volume 4456.9(2)
_computing_cell_refinement 'CrysAlis RED (Oxford Diffraction, 2008)'
_computing_data_collection 'CrysAlis CCD (Oxford Diffraction, 2008)'
_computing_data_reduction 'CrysAlis RED (Oxford Diffraction, 2008)'
_computing_molecular_graphics 'DIAMOND  (Brandenburg 2008)'
_computing_publication_material
;
SHELXL97 (Sheldrick, 2008) and publCIF (Westrip, 2009)
;
_computing_structure_refinement 'SHELXL97 (Sheldrick, 2008)'
_computing_structure_solution 'SHELXS97 (Sheldrick, 2008)'
_diffrn_ambient_temperature 298(2)
_diffrn_detector_area_resol_mean 16.1903
_diffrn_measured_fraction_theta_full 0.995
_diffrn_measured_fraction_theta_max 0.995
_diffrn_measurement_device_type 'Oxford Diffraction Gemini S Ultra'
_diffrn_measurement_method \w
_diffrn_radiation_monochromator graphite
_diffrn_radiation_source 'sealed tube'
_diffrn_radiation_type MoK\a
_diffrn_radiation_wavelength 0.71073
_diffrn_reflns_av_R_equivalents 0.0272
_diffrn_reflns_av_sigmaI/netI 0.0410
_diffrn_reflns_limit_h_max 16
_diffrn_reflns_limit_h_min -16
_diffrn_reflns_limit_k_max 16
_diffrn_reflns_limit_k_min -17
_diffrn_reflns_limit_l_max 30
_diffrn_reflns_limit_l_min -29
_diffrn_reflns_number 51671
_diffrn_reflns_theta_full 26.00
_diffrn_reflns_theta_max 26.00
_diffrn_reflns_theta_min 2.24
_diffrn_standards_decay_% 0
_diffrn_standards_interval_count 0
_diffrn_standards_interval_time 0
_diffrn_standards_number 0
_exptl_absorpt_coefficient_mu 2.199
_exptl_absorpt_correction_T_max 0.719
_exptl_absorpt_correction_T_min 0.516
_exptl_absorpt_correction_type multi-scan
_exptl_absorpt_process_details '(CrysAlis RED; Oxford Diffraction, 2008)'
_exptl_crystal_colour brown
_exptl_crystal_density_diffrn 1.653
_exptl_crystal_density_method 'not measured'
_exptl_crystal_description block
_exptl_crystal_F_000 2272
_exptl_crystal_size_max 0.31
_exptl_crystal_size_mid 0.20
_exptl_crystal_size_min 0.15
_refine_diff_density_max 0.616
_refine_diff_density_min -0.379
_refine_ls_extinction_coef 0.00041(9)
_refine_ls_extinction_expression Fc^*^=kFc[1+0.001xFc^2^\l^3^/sin(2\q)]^-1/4^
_refine_ls_extinction_method 'SHELXL97 (Sheldrick, 2008)'
_refine_ls_goodness_of_fit_ref 1.035
_refine_ls_hydrogen_treatment constr
_refine_ls_matrix_type full
_refine_ls_number_parameters 1184
_refine_ls_number_reflns 17430
_refine_ls_number_restraints 0
_refine_ls_restrained_S_all 1.035
_refine_ls_R_factor_all 0.0433
_refine_ls_R_factor_gt 0.0299
_refine_ls_shift/su_max 0.003
_refine_ls_shift/su_mean 0.000
_refine_ls_structure_factor_coef Fsqd
_refine_ls_weighting_details 'calc w=1/[\s^2^(Fo^2^)+(0.0409P)^2^] where P=(Fo^2^+2Fc^2^)/3'
_refine_ls_weighting_scheme calc
_refine_ls_wR_factor_gt 0.0721
_refine_ls_wR_factor_ref 0.0740
_reflns_number_gt 13557
_reflns_number_total 17430
_reflns_threshold_expression I>2\s(I)
_cod_data_source_file sj2663.cif
_cod_data_source_block I
_cod_original_formula_sum 'C82 H98 N14 O26 Zn8 '
_cod_database_code 2224434
_cod_database_fobs_code 2224434

loop_
_symmetry_equiv_pos_as_xyz
'x, y, z'
'-x, -y, -z'

loop_
_atom_site_type_symbol
_atom_site_label
_atom_site_fract_x
_atom_site_fract_y
_atom_site_fract_z
_atom_site_U_iso_or_equiv
_atom_site_adp_type
_atom_site_calc_flag
_atom_site_refinement_flags
_atom_site_occupancy
_atom_site_disorder_assembly
_atom_site_disorder_group
Zn Zn1 0.58891(2) 0.10447(2) 0.213483(13) 0.01687(8) Uani d . 1 . .
Zn Zn2 0.80680(2) 0.19208(2) 0.156595(13) 0.01673(8) Uani d . 1 . .
Zn Zn3 0.73308(2) 0.34202(2) 0.266806(13) 0.01630(8) Uani d . 1 . .
Zn Zn4 0.55372(2) 0.20850(2) 0.333987(13) 0.01730(8) Uani d . 1 . .
Zn Zn5 0.83945(3) -0.07182(2) 0.184240(14) 0.02050(8) Uani d . 1 . .
Zn Zn6 0.73152(3) 0.45407(2) 0.127857(13) 0.01912(8) Uani d . 1 . .
Zn Zn7 0.77824(3) 0.19745(2) 0.392176(13) 0.01933(8) Uani d . 1 . .
Zn Zn8 0.33798(2) 0.27824(2) 0.262661(13) 0.01999(8) Uani d . 1 . .
C C1 0.2141(3) 0.7241(3) 0.08373(17) 0.0499(10) Uani d . 1 . .
H H1 0.1832 0.7099 0.0576 0.060 Uiso calc R 1 . .
C C1C 0.8622(2) 0.40167(19) 0.39310(11) 0.0182(6) Uani d . 1 . .
C C1B 0.9186(2) 0.3732(2) 0.01636(12) 0.0241(7) Uani d . 1 . .
C C1D 0.3966(2) 0.2325(2) 0.42770(12) 0.0225(6) Uani d . 1 . .
C C1A 0.6574(2) -0.1997(2) 0.19311(12) 0.0254(7) Uani d . 1 . .
C C2 0.2501(5) 0.8453(4) 0.1272(2) 0.0987(19) Uani d . 1 . .
H H2E 0.2591 0.7931 0.1568 0.148 Uiso calc R 1 . .
H H2F 0.2049 0.9052 0.1418 0.148 Uiso calc R 1 . .
H H2G 0.3175 0.8555 0.1093 0.148 Uiso calc R 1 . .
C C2C 0.8892(2) 0.48897(19) 0.39659(12) 0.0218(6) Uani d . 1 . .
H H2C 0.9173 0.4929 0.4264 0.026 Uiso calc R 1 . .
C C2D 0.3449(2) 0.2422(2) 0.48217(12) 0.0300(7) Uani d . 1 . .
H H2D 0.3834 0.2203 0.5102 0.036 Uiso calc R 1 . .
C C2B 1.0036(3) 0.3434(2) -0.02721(13) 0.0316(8) Uani d . 1 . .
H H2B 1.0202 0.3900 -0.0560 0.038 Uiso calc R 1 . .
C C2A 0.5831(3) -0.2559(2) 0.20237(14) 0.0350(8) Uani d . 1 . .
H H2A 0.6069 -0.3241 0.2011 0.042 Uiso calc R 1 . .
C C3 0.1452(4) 0.8978(3) 0.0545(2) 0.0874(17) Uani d . 1 . .
H H3E 0.1126 0.8716 0.0324 0.131 Uiso calc R 1 . .
H H3F 0.1923 0.9329 0.0310 0.131 Uiso calc R 1 . .
H H3G 0.0918 0.9423 0.0780 0.131 Uiso calc R 1 . .
C C3C 0.8748(2) 0.56829(19) 0.35684(12) 0.0229(6) Uani d . 1 . .
H H3C 0.8921 0.6255 0.3599 0.027 Uiso calc R 1 . .
C C3B 1.0624(3) 0.2467(2) -0.02790(13) 0.0353(8) Uani d . 1 . .
H H3B 1.1193 0.2280 -0.0566 0.042 Uiso calc R 1 . .
C C3D 0.2367(3) 0.2839(3) 0.49561(14) 0.0388(8) Uani d . 1 . .
H H3D 0.2033 0.2906 0.5322 0.047 Uiso calc R 1 . .
C C3A 0.4780(3) -0.2119(2) 0.21299(15) 0.0409(9) Uani d . 1 . .
H H3A 0.4303 -0.2500 0.2197 0.049 Uiso calc R 1 . .
C C4 1.0482(2) 0.3104(2) 0.13947(13) 0.0301(7) Uani d . 1 . .
H H4 0.9875 0.2889 0.1518 0.036 Uiso calc R 1 . .
C C4C 0.8339(2) 0.56161(19) 0.31181(12) 0.0215(6) Uani d . 1 . .
H H4C 0.8254 0.6146 0.2845 0.026 Uiso calc R 1 . .
C C4A 0.4412(3) -0.1086(2) 0.21383(14) 0.0359(8) Uani d . 1 . .
H H4A 0.3691 -0.0786 0.2210 0.043 Uiso calc R 1 . .
C C4B 1.0368(3) 0.1767(2) 0.01448(13) 0.0323(8) Uani d . 1 . .
H H4B 1.0771 0.1112 0.0137 0.039 Uiso calc R 1 . .
C C4D 0.1802(3) 0.3147(3) 0.45482(14) 0.0375(8) Uani d . 1 . .
H H4D 0.1080 0.3437 0.4639 0.045 Uiso calc R 1 . .
C C5 1.1462(3) 0.1367(2) 0.13910(15) 0.0404(9) Uani d . 1 . .
H H5E 1.0767 0.1273 0.1498 0.061 Uiso calc R 1 . .
H H5F 1.1853 0.1060 0.1677 0.061 Uiso calc R 1 . .
H H5G 1.1815 0.1071 0.1055 0.061 Uiso calc R 1 . .
C C5B 0.9529(2) 0.2019(2) 0.05793(12) 0.0232(6) Uani d . 1 . .
C C5C 0.8055(2) 0.47775(18) 0.30671(11) 0.0161(6) Uani d . 1 . .
C C5A 0.5113(2) -0.0506(2) 0.20403(13) 0.0270(7) Uani d . 1 . .
C C5D 0.2282(2) 0.3038(2) 0.39866(13) 0.0277(7) Uani d . 1 . .
C C6 1.2372(2) 0.2673(2) 0.11138(14) 0.0342(8) Uani d . 1 . .
H H6E 1.2238 0.3380 0.1046 0.051 Uiso calc R 1 . .
H H6F 1.2735 0.2380 0.0778 0.051 Uiso calc R 1 . .
H H6G 1.2801 0.2430 0.1389 0.051 Uiso calc R 1 . .
C C6C 0.8181(2) 0.39579(18) 0.34848(11) 0.0161(6) Uani d . 1 . .
C C6D 0.3372(2) 0.2611(2) 0.38467(12) 0.0212(6) Uani d . 1 . .
C C6B 0.8935(2) 0.30250(19) 0.06029(11) 0.0196(6) Uani d . 1 . .
C C6A 0.6209(2) -0.09625(19) 0.19530(11) 0.0203(6) Uani d . 1 . .
C C7 0.8913(5) 0.3594(7) 0.5800(3) 0.135(3) Uani d . 1 . .
H H7 0.9131 0.4168 0.5682 0.162 Uiso calc R 1 . .
C C7A 0.7665(2) -0.25372(19) 0.18511(12) 0.0252(7) Uani d . 1 . .
H H7A 0.7820 -0.3218 0.1842 0.030 Uiso calc R 1 . .
C C7C 0.8937(2) 0.3183(2) 0.43252(12) 0.0216(6) Uani d . 1 . .
H H7C 0.9319 0.3256 0.4573 0.026 Uiso calc R 1 . .
C C7B 0.8577(3) 0.4759(2) 0.01193(13) 0.0289(7) Uani d . 1 . .
H H7B 0.8735 0.5148 -0.0208 0.035 Uiso calc R 1 . .
C C7D 0.1602(2) 0.3422(2) 0.35913(13) 0.0309(7) Uani d . 1 . .
H H7D 0.0900 0.3739 0.3725 0.037 Uiso calc R 1 . .
C C8 0.7623(6) 0.2688(6) 0.5940(3) 0.158(3) Uani d . 1 . .
H H8E 0.8204 0.2140 0.6018 0.237 Uiso calc R 1 . .
H H8F 0.7337 0.2544 0.5656 0.237 Uiso calc R 1 . .
H H8G 0.7088 0.2794 0.6268 0.237 Uiso calc R 1 . .
C C8A 0.9512(2) -0.2810(2) 0.17584(14) 0.0324(8) Uani d . 1 . .
H H81A 0.9938 -0.2681 0.1400 0.039 Uiso calc R 1 . .
H H82A 0.9514 -0.3502 0.1811 0.039 Uiso calc R 1 . .
C C8D 0.1165(2) 0.3862(2) 0.27010(13) 0.0282(7) Uani d . 1 . .
H H81D 0.0510 0.4252 0.2904 0.034 Uiso calc R 1 . .
H H82D 0.1007 0.3381 0.2524 0.034 Uiso calc R 1 . .
C C8C 0.9247(3) 0.1496(2) 0.46949(13) 0.0304(7) Uani d . 1 . .
H H81C 0.8749 0.1336 0.5019 0.036 Uiso calc R 1 . .
H H82C 0.9822 0.1626 0.4814 0.036 Uiso calc R 1 . .
C C8B 0.7198(3) 0.6175(2) 0.04069(13) 0.0345(8) Uani d . 1 . .
H H81B 0.7336 0.6424 0.0021 0.041 Uiso calc R 1 . .
H H82B 0.7350 0.6605 0.0622 0.041 Uiso calc R 1 . .
C C9 0.7260(4) 0.4416(4) 0.5526(2) 0.102(2) Uani d . 1 . .
H H9E 0.7608 0.4926 0.5373 0.152 Uiso calc R 1 . .
H H9F 0.6669 0.4663 0.5811 0.152 Uiso calc R 1 . .
H H9G 0.7018 0.4221 0.5241 0.152 Uiso calc R 1 . .
C C9B 0.6063(3) 0.6139(2) 0.05900(13) 0.0317(7) Uani d . 1 . .
H H91B 0.5597 0.6805 0.0602 0.038 Uiso calc R 1 . .
H H92B 0.5878 0.5809 0.0333 0.038 Uiso calc R 1 . .
C C9A 0.9950(3) -0.2573(2) 0.22101(14) 0.0350(8) Uani d . 1 . .
H H91A 0.9651 -0.2866 0.2565 0.042 Uiso calc R 1 . .
H H92A 1.0709 -0.2846 0.2146 0.042 Uiso calc R 1 . .
C C9C 0.9665(2) 0.0644(2) 0.43302(13) 0.0290(7) Uani d . 1 . .
H H91C 1.0264 0.0746 0.4051 0.035 Uiso calc R 1 . .
H H92C 0.9892 0.0022 0.4551 0.035 Uiso calc R 1 . .
C C9D 0.1704(2) 0.4525(2) 0.22754(13) 0.0281(7) Uani d . 1 . .
H H91D 0.1328 0.4759 0.1973 0.034 Uiso calc R 1 . .
H H92D 0.1713 0.5095 0.2439 0.034 Uiso calc R 1 . .
C C10 0.3447(3) 0.0277(3) 0.36853(16) 0.0445(9) Uani d . 1 . .
H H10 0.4072 0.0206 0.3426 0.053 Uiso calc R 1 . .
C C10D 0.3253(2) 0.42027(19) 0.15933(12) 0.0224(6) Uani d . 1 . .
H H10D 0.2889 0.4760 0.1397 0.027 Uiso calc R 1 . .
C C10C 0.8789(2) -0.0211(2) 0.39456(12) 0.0242(6) Uani d . 1 . .
H H10C 0.9305 -0.0770 0.4042 0.029 Uiso calc R 1 . .
C C10A 1.0164(2) -0.1142(2) 0.24711(13) 0.0294(7) Uani d . 1 . .
H H10A 1.0687 -0.1591 0.2637 0.035 Uiso calc R 1 . .
C C10B 0.5053(2) 0.57722(19) 0.14589(12) 0.0237(7) Uani d . 1 . .
H H10B 0.4503 0.6244 0.1324 0.028 Uiso calc R 1 . .
C C11 0.4513(3) -0.0297(3) 0.43927(16) 0.0503(10) Uani d . 1 . .
H H11E 0.5082 -0.0379 0.4078 0.075 Uiso calc R 1 . .
H H11F 0.4554 -0.0918 0.4617 0.075 Uiso calc R 1 . .
H H11G 0.4563 0.0186 0.4605 0.075 Uiso calc R 1 . .
C C11A 0.9974(2) -0.0103(2) 0.25361(12) 0.0236(6) Uani d . 1 . .
C C11B 0.4809(2) 0.53101(19) 0.20115(12) 0.0203(6) Uani d . 1 . .
C C11D 0.4305(2) 0.37002(19) 0.13263(12) 0.0202(6) Uani d . 1 . .
C C11C 0.8038(2) -0.03610(19) 0.36708(12) 0.0213(6) Uani d . 1 . .
C C12 0.2590(3) 0.0200(3) 0.46356(16) 0.0598(11) Uani d . 1 . .
H H12E 0.1973 0.0434 0.4474 0.090 Uiso calc R 1 . .
H H12F 0.2605 0.0686 0.4856 0.090 Uiso calc R 1 . .
H H12G 0.2572 -0.0409 0.4863 0.090 Uiso calc R 1 . .
C C12B 0.3796(2) 0.56990(19) 0.23208(13) 0.0255(7) Uani d . 1 . .
H H12B 0.3321 0.6217 0.2158 0.031 Uiso calc R 1 . .
C C12D 0.4620(2) 0.4048(2) 0.07742(12) 0.0245(7) Uani d . 1 . .
H H12D 0.4159 0.4575 0.0609 0.029 Uiso calc R 1 . .
C C12A 1.0654(2) 0.0127(2) 0.28119(13) 0.0284(7) Uani d . 1 . .
H H12A 1.1183 -0.0381 0.2941 0.034 Uiso calc R 1 . .
C C12C 0.8095(2) -0.1356(2) 0.36281(12) 0.0257(7) Uani d . 1 . .
H H12C 0.8605 -0.1863 0.3773 0.031 Uiso calc R 1 . .
C C13 0.5808(2) 0.4794(2) 0.40493(15) 0.0328(8) Uani d . 1 . .
H H13 0.5792 0.4447 0.3769 0.039 Uiso calc R 1 . .
C C13A 1.0554(2) 0.1087(2) 0.28957(13) 0.0277(7) Uani d . 1 . .
H H13A 1.1015 0.1229 0.3074 0.033 Uiso calc R 1 . .
C C13C 0.7414(2) -0.1588(2) 0.33772(12) 0.0274(7) Uani d . 1 . .
H H13C 0.7449 -0.2246 0.3360 0.033 Uiso calc R 1 . .
C C13B 0.3494(2) 0.5334(2) 0.28531(13) 0.0263(7) Uani d . 1 . .
H H13B 0.2829 0.5613 0.3055 0.032 Uiso calc R 1 . .
C C13D 0.5593(2) 0.3626(2) 0.04734(13) 0.0272(7) Uani d . 1 . .
H H13D 0.5782 0.3849 0.0104 0.033 Uiso calc R 1 . .
C C14 0.5731(3) 0.6339(3) 0.43535(15) 0.0557(11) Uani d . 1 . .
H H14E 0.5744 0.5939 0.4701 0.084 Uiso calc R 1 . .
H H14F 0.5132 0.6909 0.4392 0.084 Uiso calc R 1 . .
H H14G 0.6366 0.6551 0.4239 0.084 Uiso calc R 1 . .
C C14D 0.6290(2) 0.2861(2) 0.07284(12) 0.0225(6) Uani d . 1 . .
H H14D 0.6953 0.2576 0.0527 0.027 Uiso calc R 1 . .
C C14B 0.4192(2) 0.45412(19) 0.30894(12) 0.0234(6) Uani d . 1 . .
H H14B 0.3987 0.4293 0.3453 0.028 Uiso calc R 1 . .
C C14A 0.9749(2) 0.1844(2) 0.27075(12) 0.0233(6) Uani d . 1 . .
H H14A 0.9677 0.2494 0.2762 0.028 Uiso calc R 1 . .
C C14C 0.6665(2) -0.0826(2) 0.31476(11) 0.0227(6) Uani d . 1 . .
H H14C 0.6191 -0.0981 0.2984 0.027 Uiso calc R 1 . .
C C15 0.5546(3) 0.6268(2) 0.34034(14) 0.0404(9) Uani d . 1 . .
H H15E 0.5554 0.5802 0.3163 0.061 Uiso calc R 1 . .
H H15F 0.6119 0.6561 0.3256 0.061 Uiso calc R 1 . .
H H15G 0.4891 0.6776 0.3432 0.061 Uiso calc R 1 . .
C C15D 0.6021(2) 0.25160(18) 0.12719(11) 0.0176(6) Uani d . 1 . .
C C15A 0.9058(2) 0.16483(19) 0.24431(12) 0.0191(6) Uani d . 1 . .
C C15C 0.6618(2) 0.01553(19) 0.31594(11) 0.0188(6) Uani d . 1 . .
C C15B 0.5185(2) 0.41096(19) 0.27982(11) 0.0180(6) Uani d . 1 . .
C C16D 0.5004(2) 0.29110(18) 0.15854(11) 0.0169(6) Uani d . 1 . .
C C16A 0.9156(2) 0.06531(19) 0.23497(11) 0.0182(6) Uani d . 1 . .
C C16B 0.5528(2) 0.45070(18) 0.22506(11) 0.0169(6) Uani d . 1 . .
C C16C 0.7277(2) 0.04129(18) 0.34439(11) 0.0185(6) Uani d . 1 . .
C C17 0.4503(3) 0.0572(3) 0.08184(18) 0.0706(13) Uani d . 1 . .
H H17E 0.4588 0.1228 0.0777 0.106 Uiso calc R 1 . .
H H17F 0.4190 0.0407 0.1194 0.106 Uiso calc R 1 . .
H H17G 0.4055 0.0543 0.0579 0.106 Uiso calc R 1 . .
C C18 0.5566(3) -0.1142(3) 0.06355(16) 0.0559(11) Uani d . 1 . .
H H18E 0.6274 -0.1497 0.0486 0.084 Uiso calc R 1 . .
H H18F 0.5105 -0.1153 0.0399 0.084 Uiso calc R 1 . .
H H18G 0.5342 -0.1450 0.0996 0.084 Uiso calc R 1 . .
C C19 0.6415(3) 0.0134(3) 0.06428(14) 0.0427(9) Uani d . 1 . .
H H19 0.6352 0.0777 0.0708 0.051 Uiso calc R 1 . .
O O1 0.2605(3) 0.6555(2) 0.11090(17) 0.0970(13) Uani d . 1 . .
O O8W 0.30266(15) 0.15555(14) 0.24940(8) 0.0256(5) Uani d . 1 . .
H H81W 0.2773 0.1277 0.2800 0.031 Uiso d R 1 . .
H H82W 0.3584 0.1157 0.2339 0.031 Uiso d R 1 . .
O O1D 0.50073(15) 0.19540(14) 0.41391(8) 0.0220(4) Uani d . 1 . .
O O1B 0.81689(15) 0.32218(12) 0.10517(7) 0.0194(4) Uani d . 1 . .
O O1A 0.68279(14) -0.03548(12) 0.19083(7) 0.0186(4) Uani d . 1 . .
O O1C 0.78585(14) 0.31941(12) 0.34143(7) 0.0180(4) Uani d . 1 . .
O O2 1.03713(16) 0.40089(15) 0.13284(9) 0.0334(5) Uani d . 1 . .
O O7W 0.64676(15) 0.23407(14) 0.45143(8) 0.0263(5) Uani d . 1 . .
H H21W 0.6325 0.2950 0.4559 0.032 Uiso d R 1 . .
H H22W 0.5955 0.2229 0.4417 0.032 Uiso d R 1 . .
O O2A 0.47880(15) 0.04808(14) 0.20358(9) 0.0282(5) Uani d . 1 . .
O O2D 0.39208(14) 0.24724(13) 0.33367(8) 0.0201(4) Uani d . 1 . .
O O2B 0.92675(15) 0.13516(13) 0.09903(8) 0.0246(5) Uani d . 1 . .
O O2C 0.76505(15) 0.47051(12) 0.26465(8) 0.0204(4) Uani d . 1 . .
O O3D 0.47934(14) 0.25003(12) 0.21030(7) 0.0178(4) Uani d . 1 . .
O O6W 0.83069(15) 0.50272(13) 0.16033(8) 0.0225(4) Uani d . 1 . .
H H61W 0.8940 0.4698 0.1495 0.027 Uiso d R 1 . .
H H62W 0.8146 0.4951 0.1953 0.027 Uiso d R 1 . .
O O3B 0.65072(14) 0.40850(12) 0.20064(7) 0.0181(4) Uani d . 1 . .
O O3C 0.71186(14) 0.13808(12) 0.34707(8) 0.0181(4) Uani d . 1 . .
O O3A 0.84752(14) 0.05388(12) 0.20766(8) 0.0184(4) Uani d . 1 . .
O O3 0.9531(4) 0.2817(5) 0.6008(3) 0.202(3) Uani d . 1 . .
O O4 0.2608(2) 0.0592(2) 0.35162(11) 0.0518(7) Uani d . 1 . .
O O4D 0.66932(14) 0.17732(12) 0.15300(7) 0.0185(4) Uani d . 1 . .
O O5W 0.88746(16) -0.03509(13) 0.10237(8) 0.0276(5) Uani d . 1 . .
H H51W 0.8385 -0.0308 0.0854 0.033 Uiso d R 1 . .
H H52W 0.9022 0.0201 0.0978 0.033 Uiso d R 1 . .
O O4B 0.58757(14) 0.33431(12) 0.30257(7) 0.0178(4) Uani d . 1 . .
O O4C 0.59075(14) 0.09108(13) 0.29267(8) 0.0196(4) Uani d . 1 . .
O O4A 0.83037(14) 0.23753(12) 0.22337(8) 0.0185(4) Uani d . 1 . .
O O5 0.59684(18) 0.43137(16) 0.44929(10) 0.0377(6) Uani d . 1 . .
O O6 0.7304(2) -0.04288(19) 0.05325(10) 0.0520(7) Uani d . 1 . .
N N1 0.2031(2) 0.8182(2) 0.08764(14) 0.0470(8) Uani d . 1 . .
N N1B 0.7843(2) 0.51637(16) 0.04943(10) 0.0261(6) Uani d . 1 . .
N N1A 0.84363(19) -0.21777(16) 0.17922(10) 0.0242(6) Uani d . 1 . .
N N1C 0.87322(19) 0.23543(17) 0.43600(10) 0.0240(5) Uani d . 1 . .
N N2B 0.5950(2) 0.55929(16) 0.11393(10) 0.0229(5) Uani d . 1 . .
N N2A 0.96830(19) -0.14941(16) 0.22094(11) 0.0275(6) Uani d . 1 . .
N N2C 0.88149(19) 0.06168(16) 0.40698(10) 0.0228(5) Uani d . 1 . .
N N2 1.13880(19) 0.24177(17) 0.13052(10) 0.0254(6) Uani d . 1 . .
N N3D 0.18858(18) 0.33626(17) 0.30733(10) 0.0250(6) Uani d . 1 . .
N N3 0.7987(3) 0.3572(4) 0.57561(17) 0.0816(13) Uani d . 1 . .
N N4 0.3513(2) 0.0037(2) 0.42079(12) 0.0363(7) Uani d . 1 . .
N N4D 0.27811(18) 0.39471(16) 0.20743(10) 0.0216(5) Uani d . 1 . .
N N5 0.5657(2) 0.57631(19) 0.39416(11) 0.0329(6) Uani d . 1 . .
N N6 0.5530(2) -0.0133(2) 0.06739(12) 0.0448(8) Uani d . 1 . .

loop_
_atom_site_aniso_label
_atom_site_aniso_U_11
_atom_site_aniso_U_22
_atom_site_aniso_U_33
_atom_site_aniso_U_12
_atom_site_aniso_U_13
_atom_site_aniso_U_23
Zn1 0.01684(17) 0.01506(15) 0.01851(19) -0.00493(12) -0.00191(13) -0.00222(12)
Zn2 0.01680(17) 0.01434(15) 0.01752(19) -0.00437(13) -0.00026(13) -0.00150(12)
Zn3 0.01629(17) 0.01574(15) 0.01695(19) -0.00405(13) -0.00349(13) -0.00203(12)
Zn4 0.01506(17) 0.01794(15) 0.01865(19) -0.00449(13) -0.00190(13) -0.00314(12)
Zn5 0.01959(18) 0.01326(15) 0.0263(2) -0.00348(13) -0.00193(14) -0.00097(13)
Zn6 0.02454(19) 0.01410(15) 0.01618(19) -0.00227(13) -0.00298(14) -0.00138(12)
Zn7 0.02089(18) 0.01696(16) 0.0218(2) -0.00664(13) -0.00869(14) 0.00268(13)
Zn8 0.01472(17) 0.02301(17) 0.0203(2) -0.00227(13) -0.00264(14) -0.00327(13)
C1 0.037(2) 0.047(2) 0.066(3) -0.0106(18) -0.016(2) 0.0011(19)
C1C 0.0133(14) 0.0202(13) 0.0208(17) -0.0032(11) -0.0024(12) -0.0049(11)
C1B 0.0337(18) 0.0196(14) 0.0179(17) -0.0101(13) 0.0001(13) -0.0008(11)
C1D 0.0219(16) 0.0244(15) 0.0214(18) -0.0096(12) -0.0009(13) -0.0018(12)
C1A 0.0319(18) 0.0202(14) 0.0269(18) -0.0092(13) -0.0063(14) -0.0058(12)
C2 0.120(5) 0.066(3) 0.128(5) -0.033(3) -0.057(4) 0.003(3)
C2C 0.0179(15) 0.0229(14) 0.0262(18) -0.0038(12) -0.0054(13) -0.0085(12)
C2D 0.0290(18) 0.0436(18) 0.0174(18) -0.0106(15) -0.0029(14) -0.0040(13)
C2B 0.040(2) 0.0266(16) 0.0252(19) -0.0158(15) 0.0074(15) -0.0006(13)
C2A 0.041(2) 0.0242(16) 0.045(2) -0.0138(15) -0.0103(17) -0.0077(14)
C3 0.067(3) 0.060(3) 0.116(5) -0.003(2) -0.035(3) 0.041(3)
C3C 0.0249(16) 0.0162(13) 0.0288(18) -0.0065(12) -0.0031(13) -0.0071(12)
C3B 0.037(2) 0.0340(17) 0.026(2) -0.0114(15) 0.0153(15) -0.0071(14)
C3D 0.033(2) 0.060(2) 0.0200(19) -0.0145(17) 0.0055(15) -0.0075(16)
C3A 0.042(2) 0.0313(18) 0.059(3) -0.0214(16) -0.0106(18) -0.0107(16)
C4 0.0274(18) 0.0356(18) 0.029(2) -0.0120(14) -0.0052(14) -0.0005(14)
C4C 0.0220(16) 0.0178(13) 0.0226(17) -0.0049(12) -0.0021(13) -0.0004(11)
C4A 0.0257(18) 0.0320(17) 0.053(2) -0.0092(14) -0.0079(16) -0.0084(15)
C4B 0.0343(19) 0.0211(15) 0.032(2) -0.0050(13) 0.0094(15) -0.0045(13)
C4D 0.0198(17) 0.055(2) 0.030(2) -0.0030(15) 0.0053(15) -0.0114(16)
C5 0.032(2) 0.0316(18) 0.056(3) -0.0118(15) -0.0036(17) 0.0002(16)
C5B 0.0251(17) 0.0206(14) 0.0214(17) -0.0079(12) 0.0044(13) -0.0050(12)
C5C 0.0103(14) 0.0185(13) 0.0179(16) -0.0019(11) -0.0003(11) -0.0047(11)
C5A 0.0292(18) 0.0219(15) 0.0337(19) -0.0092(13) -0.0048(14) -0.0114(13)
C5D 0.0200(16) 0.0348(17) 0.0265(19) -0.0061(13) -0.0005(13) -0.0064(13)
C6 0.0275(18) 0.0346(17) 0.038(2) -0.0122(15) -0.0004(15) 0.0000(14)
C6C 0.0097(13) 0.0161(13) 0.0216(16) -0.0033(10) 0.0002(11) -0.0043(11)
C6D 0.0175(15) 0.0260(15) 0.0208(17) -0.0098(12) 0.0017(12) -0.0052(12)
C6B 0.0225(16) 0.0189(13) 0.0176(16) -0.0092(12) 0.0016(12) -0.0037(11)
C6A 0.0252(16) 0.0188(13) 0.0195(16) -0.0097(12) -0.0032(12) -0.0043(11)
C7 0.051(4) 0.236(9) 0.115(6) -0.004(5) -0.021(4) -0.066(6)
C7A 0.0351(18) 0.0125(13) 0.0280(18) -0.0057(13) -0.0044(14) -0.0059(12)
C7C 0.0189(15) 0.0278(15) 0.0198(17) -0.0059(12) -0.0069(12) -0.0035(12)
C7B 0.042(2) 0.0240(15) 0.0207(18) -0.0146(14) -0.0006(15) 0.0016(12)
C7D 0.0165(16) 0.0416(18) 0.031(2) -0.0036(14) 0.0010(14) -0.0103(15)
C8 0.143(7) 0.171(8) 0.156(8) -0.056(6) 0.042(6) -0.086(6)
C8A 0.0309(19) 0.0172(14) 0.042(2) -0.0008(13) -0.0008(15) -0.0034(13)
C8D 0.0162(16) 0.0365(17) 0.0294(19) -0.0021(13) -0.0042(13) -0.0059(14)
C8C 0.041(2) 0.0262(16) 0.030(2) -0.0131(14) -0.0216(16) 0.0090(13)
C8B 0.054(2) 0.0173(15) 0.0232(19) -0.0037(15) -0.0033(16) 0.0047(12)
C9 0.071(4) 0.145(5) 0.079(4) 0.014(4) -0.024(3) -0.050(4)
C9B 0.042(2) 0.0244(16) 0.0246(19) -0.0006(14) -0.0136(15) 0.0031(13)
C9A 0.0322(19) 0.0161(14) 0.051(2) -0.0008(13) -0.0101(16) 0.0045(14)
C9C 0.0285(18) 0.0253(15) 0.034(2) -0.0038(13) -0.0197(15) 0.0076(13)
C9D 0.0206(16) 0.0250(15) 0.036(2) 0.0030(12) -0.0080(14) -0.0093(13)
C10 0.036(2) 0.053(2) 0.040(2) -0.0151(18) -0.0045(18) 0.0066(17)
C10D 0.0228(16) 0.0161(13) 0.0296(19) -0.0015(12) -0.0129(14) -0.0014(12)
C10C 0.0249(17) 0.0192(14) 0.0242(18) -0.0020(12) -0.0054(13) 0.0033(12)
C10A 0.0224(17) 0.0218(15) 0.038(2) -0.0007(13) -0.0056(14) 0.0039(13)
C10B 0.0270(17) 0.0161(13) 0.0308(19) -0.0014(12) -0.0163(14) -0.0031(12)
C11 0.041(2) 0.060(2) 0.052(3) -0.0193(19) -0.0200(19) 0.0124(19)
C11A 0.0196(16) 0.0253(15) 0.0220(17) -0.0044(12) -0.0015(13) 0.0024(12)
C11B 0.0209(16) 0.0163(13) 0.0272(18) -0.0047(11) -0.0082(13) -0.0076(12)
C11D 0.0212(16) 0.0179(13) 0.0231(17) -0.0065(12) -0.0060(12) -0.0020(11)
C11C 0.0227(16) 0.0207(14) 0.0174(16) -0.0053(12) -0.0009(12) 0.0016(11)
C12 0.041(2) 0.086(3) 0.045(3) -0.020(2) 0.002(2) 0.004(2)
C12B 0.0185(16) 0.0147(13) 0.045(2) 0.0004(11) -0.0129(14) -0.0066(13)
C12D 0.0270(17) 0.0241(15) 0.0235(18) -0.0052(13) -0.0117(14) 0.0010(12)
C12A 0.0187(16) 0.0304(16) 0.033(2) -0.0030(13) -0.0091(14) 0.0032(13)
C12C 0.0325(18) 0.0171(14) 0.0233(18) -0.0014(12) -0.0064(14) 0.0017(12)
C13 0.0215(17) 0.0371(18) 0.042(2) -0.0062(14) -0.0009(15) -0.0205(16)
C13A 0.0191(16) 0.0348(17) 0.0322(19) -0.0110(13) -0.0061(14) -0.0032(14)
C13C 0.0398(19) 0.0170(14) 0.0246(18) -0.0087(13) -0.0038(14) -0.0019(12)
C13B 0.0186(16) 0.0210(14) 0.038(2) -0.0027(12) -0.0006(14) -0.0116(13)
C13D 0.0332(19) 0.0317(16) 0.0177(17) -0.0109(14) -0.0071(14) 0.0017(12)
C14 0.085(3) 0.044(2) 0.041(2) -0.025(2) 0.002(2) -0.0200(18)
C14D 0.0224(16) 0.0260(15) 0.0192(17) -0.0074(12) -0.0019(13) -0.0036(12)
C14B 0.0237(16) 0.0204(14) 0.0259(18) -0.0067(12) 0.0001(13) -0.0076(12)
C14A 0.0194(16) 0.0234(14) 0.0274(18) -0.0080(12) -0.0017(13) -0.0031(12)
C14C 0.0287(17) 0.0230(14) 0.0189(17) -0.0125(13) -0.0023(13) -0.0021(12)
C15 0.034(2) 0.0408(19) 0.045(2) -0.0025(16) -0.0109(17) -0.0117(16)
C15D 0.0199(15) 0.0171(13) 0.0169(16) -0.0061(11) -0.0044(12) -0.0014(11)
C15A 0.0112(14) 0.0207(14) 0.0215(17) -0.0030(11) 0.0014(12) -0.0008(11)
C15C 0.0181(15) 0.0197(14) 0.0146(16) -0.0045(11) 0.0025(12) 0.0001(11)
C15B 0.0173(15) 0.0178(13) 0.0203(17) -0.0050(11) -0.0035(12) -0.0054(11)
C16D 0.0190(15) 0.0178(13) 0.0166(16) -0.0059(11) -0.0062(12) -0.0035(11)
C16A 0.0141(14) 0.0225(14) 0.0164(16) -0.0069(11) 0.0012(11) -0.0004(11)
C16B 0.0176(15) 0.0136(12) 0.0226(17) -0.0051(11) -0.0056(12) -0.0069(11)
C16C 0.0204(15) 0.0162(13) 0.0159(16) -0.0065(11) 0.0014(12) 0.0026(11)
C17 0.053(3) 0.084(3) 0.049(3) 0.022(2) -0.012(2) -0.009(2)
C18 0.069(3) 0.057(2) 0.047(3) -0.021(2) -0.016(2) -0.0057(19)
C19 0.048(2) 0.040(2) 0.037(2) -0.0070(18) -0.0011(18) -0.0144(16)
O1 0.103(3) 0.0353(16) 0.165(4) -0.0102(17) -0.084(3) 0.0227(19)
O8W 0.0199(11) 0.0258(10) 0.0300(13) -0.0074(9) -0.0011(9) -0.0033(9)
O1D 0.0172(11) 0.0290(10) 0.0200(12) -0.0073(8) -0.0032(8) -0.0018(8)
O1B 0.0225(11) 0.0149(9) 0.0169(11) -0.0042(8) 0.0033(8) -0.0019(7)
O1A 0.0189(10) 0.0165(9) 0.0197(11) -0.0063(8) 0.0003(8) -0.0033(7)
O1C 0.0216(11) 0.0155(9) 0.0198(11) -0.0070(8) -0.0083(8) 0.0000(7)
O2 0.0306(13) 0.0307(12) 0.0384(14) -0.0079(10) -0.0061(10) -0.0040(10)
O7W 0.0264(12) 0.0328(11) 0.0251(12) -0.0118(9) -0.0072(9) -0.0073(9)
O2A 0.0198(11) 0.0222(10) 0.0452(14) -0.0046(9) -0.0061(10) -0.0130(9)
O2D 0.0144(10) 0.0270(10) 0.0177(11) -0.0042(8) -0.0011(8) -0.0047(8)
O2B 0.0249(11) 0.0158(9) 0.0261(12) -0.0048(8) 0.0080(9) -0.0022(8)
O2C 0.0282(11) 0.0161(9) 0.0189(11) -0.0072(8) -0.0082(9) 0.0001(8)
O3D 0.0179(10) 0.0179(9) 0.0155(11) -0.0039(8) -0.0016(8) -0.0002(7)
O6W 0.0273(11) 0.0196(10) 0.0193(12) -0.0060(8) -0.0020(9) -0.0023(8)
O3B 0.0168(10) 0.0165(9) 0.0183(11) -0.0004(8) -0.0033(8) -0.0021(7)
O3C 0.0197(10) 0.0138(9) 0.0211(11) -0.0042(8) -0.0063(8) -0.0002(7)
O3A 0.0165(10) 0.0158(9) 0.0229(12) -0.0045(8) -0.0047(8) -0.0002(8)
O3 0.104(4) 0.224(7) 0.270(8) 0.043(4) -0.106(5) -0.061(6)
O4 0.0406(16) 0.0706(18) 0.0457(17) -0.0214(14) -0.0199(13) 0.0188(13)
O4D 0.0149(10) 0.0179(9) 0.0193(11) -0.0019(8) -0.0019(8) 0.0010(7)
O5W 0.0310(12) 0.0202(10) 0.0293(13) -0.0089(9) 0.0031(10) -0.0051(8)
O4B 0.0172(10) 0.0161(9) 0.0190(11) -0.0035(8) -0.0037(8) -0.0005(7)
O4C 0.0223(11) 0.0174(9) 0.0187(11) -0.0046(8) -0.0040(8) -0.0021(8)
O4A 0.0173(10) 0.0148(9) 0.0222(11) -0.0016(8) -0.0039(8) -0.0034(8)
O5 0.0405(15) 0.0359(13) 0.0365(16) -0.0113(11) 0.0006(12) -0.0125(11)
O6 0.0431(17) 0.0649(17) 0.0472(18) -0.0088(14) -0.0011(13) -0.0249(13)
N1 0.0401(19) 0.0296(16) 0.068(2) -0.0043(13) -0.0206(16) 0.0076(14)
N1B 0.0364(16) 0.0187(12) 0.0188(15) -0.0052(11) -0.0029(12) 0.0030(10)
N1A 0.0258(14) 0.0132(11) 0.0294(15) -0.0022(10) -0.0003(11) -0.0031(10)
N1C 0.0273(14) 0.0236(13) 0.0240(15) -0.0087(11) -0.0124(11) 0.0033(10)
N2B 0.0314(15) 0.0176(11) 0.0189(14) -0.0017(10) -0.0106(11) -0.0006(9)
N2A 0.0238(14) 0.0176(12) 0.0377(17) -0.0030(10) -0.0060(12) 0.0017(11)
N2C 0.0254(14) 0.0216(12) 0.0203(14) -0.0045(10) -0.0089(11) 0.0044(10)
N2 0.0214(14) 0.0257(13) 0.0288(16) -0.0089(11) -0.0018(11) -0.0022(10)
N3D 0.0171(13) 0.0308(13) 0.0262(16) -0.0040(11) -0.0040(11) -0.0058(11)
N3 0.047(3) 0.127(4) 0.063(3) 0.000(3) -0.003(2) -0.043(3)
N4 0.0301(16) 0.0447(16) 0.0319(18) -0.0144(13) -0.0062(13) 0.0107(13)
N4D 0.0153(13) 0.0216(12) 0.0271(16) -0.0025(10) -0.0035(11) -0.0055(10)
N5 0.0306(16) 0.0328(15) 0.0346(18) -0.0089(12) 0.0034(13) -0.0150(12)
N6 0.0412(19) 0.0437(17) 0.042(2) 0.0008(14) -0.0090(15) -0.0052(14)

loop_
_atom_type_symbol
_atom_type_description
_atom_type_scat_dispersion_real
_atom_type_scat_dispersion_imag
_atom_type_scat_source
C C 0.0033 0.0016 'International Tables Vol C Tables 4.2.6.8 and 6.1.1.4'
H H 0.0000 0.0000 'International Tables Vol C Tables 4.2.6.8 and 6.1.1.4'
N N 0.0061 0.0033 'International Tables Vol C Tables 4.2.6.8 and 6.1.1.4'
O O 0.0106 0.0060 'International Tables Vol C Tables 4.2.6.8 and 6.1.1.4'
Zn Zn 0.2839 1.4301 'International Tables Vol C Tables 4.2.6.8 and 6.1.1.4'

loop_
_geom_angle_atom_site_label_1
_geom_angle_atom_site_label_2
_geom_angle_atom_site_label_3
_geom_angle_site_symmetry_1
_geom_angle_site_symmetry_3
_geom_angle
_geom_angle_publ_flag
O4C Zn1 O2A . . 108.71(8) ?
O4C Zn1 O4D . . 127.05(7) ?
O2A Zn1 O4D . . 123.80(8) ?
O4C Zn1 O1A . . 101.78(7) ?
O2A Zn1 O1A . . 80.34(7) ?
O4D Zn1 O1A . . 93.61(7) ?
O4C Zn1 O3D . . 96.81(7) ?
O2A Zn1 O3D . . 89.28(7) ?
O4D Zn1 O3D . . 78.74(7) ?
O1A Zn1 O3D . . 160.82(7) ?
O4D Zn2 O2B . . 116.57(8) ?
O4D Zn2 O4A . . 121.50(7) ?
O2B Zn2 O4A . . 120.81(8) ?
O4D Zn2 O1B . . 103.87(7) ?
O2B Zn2 O1B . . 81.01(7) ?
O4A Zn2 O1B . . 95.32(7) ?
O4D Zn2 O3A . . 93.54(7) ?
O2B Zn2 O3A . . 87.95(7) ?
O4A Zn2 O3A . . 78.34(7) ?
O1B Zn2 O3A . . 162.20(7) ?
O4A Zn3 O2C . . 120.90(7) ?
O4A Zn3 O4B . . 120.99(7) ?
O2C Zn3 O4B . . 117.04(7) ?
O4A Zn3 O1C . . 104.98(7) ?
O2C Zn3 O1C . . 80.22(7) ?
O4B Zn3 O1C . . 94.43(7) ?
O4A Zn3 O3B . . 92.71(7) ?
O2C Zn3 O3B . . 87.42(7) ?
O4B Zn3 O3B . . 79.38(7) ?
O1C Zn3 O3B . . 161.88(7) ?
O1D Zn4 O4B . . 115.92(7) ?
O1D Zn4 O4C . . 119.28(8) ?
O4B Zn4 O4C . . 124.06(8) ?
O1D Zn4 O2D . . 81.38(7) ?
O4B Zn4 O2D . . 100.78(7) ?
O4C Zn4 O2D . . 95.61(7) ?
O1D Zn4 O3C . . 89.89(8) ?
O4B Zn4 O3C . . 92.67(7) ?
O4C Zn4 O3C . . 79.27(7) ?
O2D Zn4 O3C . . 166.16(7) ?
O1A Zn5 O3A . . 97.27(7) ?
O1A Zn5 O5W . . 101.29(8) ?
O3A Zn5 O5W . . 94.93(7) ?
O1A Zn5 N1A . . 88.62(8) ?
O3A Zn5 N1A . . 165.08(9) ?
O5W Zn5 N1A . . 97.34(8) ?
O1A Zn5 N2A . . 146.57(9) ?
O3A Zn5 N2A . . 88.97(8) ?
O5W Zn5 N2A . . 110.88(9) ?
N1A Zn5 N2A . . 78.76(9) ?
O1B Zn6 O3B . . 98.12(7) ?
O1B Zn6 O6W . . 104.09(8) ?
O3B Zn6 O6W . . 96.03(7) ?
O1B Zn6 N2B . . 138.82(8) ?
O3B Zn6 N2B . . 88.98(9) ?
O6W Zn6 N2B . . 115.48(8) ?
O1B Zn6 N1B . . 88.81(8) ?
O3B Zn6 N1B . . 168.17(9) ?
O6W Zn6 N1B . . 91.52(9) ?
N2B Zn6 N1B . . 79.55(10) ?
O1C Zn7 O3C . . 97.35(7) ?
O1C Zn7 O7W . . 107.21(8) ?
O3C Zn7 O7W . . 94.96(7) ?
O1C Zn7 N2C . . 135.42(9) ?
O3C Zn7 N2C . . 90.35(8) ?
O7W Zn7 N2C . . 115.80(9) ?
O1C Zn7 N1C . . 87.35(8) ?
O3C Zn7 N1C . . 168.75(8) ?
O7W Zn7 N1C . . 93.39(9) ?
N2C Zn7 N1C . . 79.22(9) ?
O2D Zn8 O3D . . 97.69(7) ?
O2D Zn8 O8W . . 107.45(8) ?
O3D Zn8 O8W . . 94.48(7) ?
O2D Zn8 N3D . . 88.62(9) ?
O3D Zn8 N3D . . 168.03(8) ?
O8W Zn8 N3D . . 93.31(8) ?
O2D Zn8 N4D . . 142.54(8) ?
O3D Zn8 N4D . . 89.95(8) ?
O8W Zn8 N4D . . 108.43(8) ?
N3D Zn8 N4D . . 78.95(9) ?
O1 C1 N1 . . 125.4(4) ?
O1 C1 H1 . . 117.3 ?
N1 C1 H1 . . 117.3 ?
C6C C1C C2C . . 119.6(2) ?
C6C C1C C7C . . 123.1(2) ?
C2C C1C C7C . . 116.9(2) ?
C2B C1B C6B . . 119.7(3) ?
C2B C1B C7B . . 116.8(3) ?
C6B C1B C7B . . 123.5(3) ?
O1D C1D C2D . . 122.1(3) ?
O1D C1D C6D . . 118.2(2) ?
C2D C1D C6D . . 119.7(3) ?
C6A C1A C2A . . 119.2(3) ?
C6A C1A C7A . . 123.9(3) ?
C2A C1A C7A . . 116.8(3) ?
N1 C2 H2E . . 109.5 ?
N1 C2 H2F . . 109.5 ?
H2E C2 H2F . . 109.5 ?
N1 C2 H2G . . 109.5 ?
H2E C2 H2G . . 109.5 ?
H2F C2 H2G . . 109.5 ?
C3C C2C C1C . . 121.5(3) ?
C3C C2C H2C . . 119.3 ?
C1C C2C H2C . . 119.3 ?
C1D C2D C3D . . 121.3(3) ?
C1D C2D H2D . . 119.4 ?
C3D C2D H2D . . 119.4 ?
C3B C2B C1B . . 120.9(3) ?
C3B C2B H2B . . 119.6 ?
C1B C2B H2B . . 119.6 ?
C3A C2A C1A . . 121.1(3) ?
C3A C2A H2A . . 119.4 ?
C1A C2A H2A . . 119.4 ?
N1 C3 H3E . . 109.5 ?
N1 C3 H3F . . 109.5 ?
H3E C3 H3F . . 109.5 ?
N1 C3 H3G . . 109.5 ?
H3E C3 H3G . . 109.5 ?
H3F C3 H3G . . 109.5 ?
C2C C3C C4C . . 119.1(2) ?
C2C C3C H3C . . 120.5 ?
C4C C3C H3C . . 120.5 ?
C2B C3B C4B . . 119.7(3) ?
C2B C3B H3B . . 120.2 ?
C4B C3B H3B . . 120.2 ?
C4D C3D C2D . . 119.4(3) ?
C4D C3D H3D . . 120.3 ?
C2D C3D H3D . . 120.3 ?
C2A C3A C4A . . 119.9(3) ?
C2A C3A H3A . . 120.1 ?
C4A C3A H3A . . 120.1 ?
O2 C4 N2 . . 125.6(3) ?
O2 C4 H4 . . 117.2 ?
N2 C4 H4 . . 117.2 ?
C5C C4C C3C . . 121.6(3) ?
C5C C4C H4C . . 119.2 ?
C3C C4C H4C . . 119.2 ?
C5A C4A C3A . . 120.8(3) ?
C5A C4A H4A . . 119.6 ?
C3A C4A H4A . . 119.6 ?
C5B C4B C3B . . 121.7(3) ?
C5B C4B H4B . . 119.1 ?
C3B C4B H4B . . 119.1 ?
C3D C4D C5D . . 121.8(3) ?
C3D C4D H4D . . 119.1 ?
C5D C4D H4D . . 119.1 ?
N2 C5 H5E . . 109.5 ?
N2 C5 H5F . . 109.5 ?
H5E C5 H5F . . 109.5 ?
N2 C5 H5G . . 109.5 ?
H5E C5 H5G . . 109.5 ?
H5F C5 H5G . . 109.5 ?
O2B C5B C4B . . 122.5(3) ?
O2B C5B C6B . . 118.2(2) ?
C4B C5B C6B . . 119.3(3) ?
O2C C5C C4C . . 122.6(2) ?
O2C C5C C6C . . 117.8(2) ?
C4C C5C C6C . . 119.6(2) ?
O2A C5A C4A . . 122.2(3) ?
O2A C5A C6A . . 118.1(2) ?
C4A C5A C6A . . 119.7(3) ?
C6D C5D C4D . . 119.3(3) ?
C6D C5D C7D . . 124.2(3) ?
C4D C5D C7D . . 116.4(3) ?
N2 C6 H6E . . 109.5 ?
N2 C6 H6F . . 109.5 ?
H6E C6 H6F . . 109.5 ?
N2 C6 H6G . . 109.5 ?
H6E C6 H6G . . 109.5 ?
H6F C6 H6G . . 109.5 ?
O1C C6C C1C . . 125.5(2) ?
O1C C6C C5C . . 115.9(2) ?
C1C C6C C5C . . 118.6(2) ?
O2D C6D C5D . . 125.3(3) ?
O2D C6D C1D . . 116.2(2) ?
C5D C6D C1D . . 118.4(3) ?
O1B C6B C1B . . 125.4(2) ?
O1B C6B C5B . . 115.9(2) ?
C1B C6B C5B . . 118.7(3) ?
O1A C6A C1A . . 125.1(3) ?
O1A C6A C5A . . 115.7(2) ?
C1A C6A C5A . . 119.2(2) ?
O3 C7 N3 . . 119.7(9) ?
O3 C7 H7 . . 120.1 ?
N3 C7 H7 . . 120.1 ?
N1A C7A C1A . . 126.2(2) ?
N1A C7A H7A . . 116.9 ?
C1A C7A H7A . . 116.9 ?
N1C C7C C1C . . 124.9(3) ?
N1C C7C H7C . . 117.6 ?
C1C C7C H7C . . 117.6 ?
N1B C7B C1B . . 124.7(3) ?
N1B C7B H7B . . 117.7 ?
C1B C7B H7B . . 117.7 ?
N3D C7D C5D . . 125.2(3) ?
N3D C7D H7D . . 117.4 ?
C5D C7D H7D . . 117.4 ?
N3 C8 H8E . . 109.5 ?
N3 C8 H8F . . 109.5 ?
H8E C8 H8F . . 109.5 ?
N3 C8 H8G . . 109.5 ?
H8E C8 H8G . . 109.5 ?
H8F C8 H8G . . 109.5 ?
N1A C8A C9A . . 107.2(2) ?
N1A C8A H81A . . 110.3 ?
C9A C8A H81A . . 110.3 ?
N1A C8A H82A . . 110.3 ?
C9A C8A H82A . . 110.3 ?
H81A C8A H82A . . 108.5 ?
N3D C8D C9D . . 107.2(2) ?
N3D C8D H81D . . 110.3 ?
C9D C8D H81D . . 110.3 ?
N3D C8D H82D . . 110.3 ?
C9D C8D H82D . . 110.3 ?
H81D C8D H82D . . 108.5 ?
N1C C8C C9C . . 106.4(2) ?
N1C C8C H81C . . 110.5 ?
C9C C8C H81C . . 110.5 ?
N1C C8C H82C . . 110.5 ?
C9C C8C H82C . . 110.5 ?
H81C C8C H82C . . 108.6 ?
N1B C8B C9B . . 106.4(2) ?
N1B C8B H81B . . 110.5 ?
C9B C8B H81B . . 110.5 ?
N1B C8B H82B . . 110.5 ?
C9B C8B H82B . . 110.5 ?
H81B C8B H82B . . 108.6 ?
N3 C9 H9E . . 109.5 ?
N3 C9 H9F . . 109.5 ?
H9E C9 H9F . . 109.5 ?
N3 C9 H9G . . 109.5 ?
H9E C9 H9G . . 109.5 ?
H9F C9 H9G . . 109.5 ?
N2B C9B C8B . . 108.0(3) ?
N2B C9B H91B . . 110.1 ?
C8B C9B H91B . . 110.1 ?
N2B C9B H92B . . 110.1 ?
C8B C9B H92B . . 110.1 ?
H91B C9B H92B . . 108.4 ?
N2A C9A C8A . . 108.9(2) ?
N2A C9A H91A . . 109.9 ?
C8A C9A H91A . . 109.9 ?
N2A C9A H92A . . 109.9 ?
C8A C9A H92A . . 109.9 ?
H91A C9A H92A . . 108.3 ?
N2C C9C C8C . . 108.1(2) ?
N2C C9C H91C . . 110.1 ?
C8C C9C H91C . . 110.1 ?
N2C C9C H92C . . 110.1 ?
C8C C9C H92C . . 110.1 ?
H91C C9C H92C . . 108.4 ?
N4D C9D C8D . . 107.8(2) ?
N4D C9D H91D . . 110.1 ?
C8D C9D H91D . . 110.1 ?
N4D C9D H92D . . 110.1 ?
C8D C9D H92D . . 110.1 ?
H91D C9D H92D . . 108.5 ?
O4 C10 N4 . . 124.4(3) ?
O4 C10 H10 . . 117.8 ?
N4 C10 H10 . . 117.8 ?
N4D C10D C11D . . 125.6(3) ?
N4D C10D H10D . . 117.2 ?
C11D C10D H10D . . 117.2 ?
N2C C10C C11C . . 126.2(3) ?
N2C C10C H10C . . 116.9 ?
C11C C10C H10C . . 116.9 ?
N2A C10A C11A . . 126.0(3) ?
N2A C10A H10A . . 117.0 ?
C11A C10A H10A . . 117.0 ?
N2B C10B C11B . . 125.9(3) ?
N2B C10B H10B . . 117.1 ?
C11B C10B H10B . . 117.1 ?
N4 C11 H11E . . 109.5 ?
N4 C11 H11F . . 109.5 ?
H11E C11 H11F . . 109.5 ?
N4 C11 H11G . . 109.5 ?
H11E C11 H11G . . 109.5 ?
H11F C11 H11G . . 109.5 ?
C16A C11A C12A . . 119.9(3) ?
C16A C11A C10A . . 123.7(3) ?
C12A C11A C10A . . 116.3(3) ?
C12B C11B C16B . . 119.6(3) ?
C12B C11B C10B . . 116.8(3) ?
C16B C11B C10B . . 123.5(3) ?
C12D C11D C16D . . 119.9(3) ?
C12D C11D C10D . . 115.7(3) ?
C16D C11D C10D . . 124.4(3) ?
C16C C11C C12C . . 119.7(3) ?
C16C C11C C10C . . 124.1(2) ?
C12C C11C C10C . . 116.1(3) ?
N4 C12 H12E . . 109.5 ?
N4 C12 H12F . . 109.5 ?
H12E C12 H12F . . 109.5 ?
N4 C12 H12G . . 109.5 ?
H12E C12 H12G . . 109.5 ?
H12F C12 H12G . . 109.5 ?
C13B C12B C11B . . 121.6(3) ?
C13B C12B H12B . . 119.2 ?
C11B C12B H12B . . 119.2 ?
C13D C12D C11D . . 121.4(3) ?
C13D C12D H12D . . 119.3 ?
C11D C12D H12D . . 119.3 ?
C13A C12A C11A . . 121.6(3) ?
C13A C12A H12A . . 119.2 ?
C11A C12A H12A . . 119.2 ?
C13C C12C C11C . . 121.2(3) ?
C13C C12C H12C . . 119.4 ?
C11C C12C H12C . . 119.4 ?
O5 C13 N5 . . 125.2(3) ?
O5 C13 H13 . . 117.4 ?
N5 C13 H13 . . 117.4 ?
C12A C13A C14A . . 118.8(3) ?
C12A C13A H13A . . 120.6 ?
C14A C13A H13A . . 120.6 ?
C12C C13C C14C . . 119.3(3) ?
C12C C13C H13C . . 120.4 ?
C14C C13C H13C . . 120.4 ?
C12B C13B C14B . . 119.1(3) ?
C12B C13B H13B . . 120.4 ?
C14B C13B H13B . . 120.4 ?
C12D C13D C14D . . 119.0(3) ?
C12D C13D H13D . . 120.5 ?
C14D C13D H13D . . 120.5 ?
N5 C14 H14E . . 109.5 ?
N5 C14 H14F . . 109.5 ?
H14E C14 H14F . . 109.5 ?
N5 C14 H14G . . 109.5 ?
H14E C14 H14G . . 109.5 ?
H14F C14 H14G . . 109.5 ?
C15D C14D C13D . . 121.3(3) ?
C15D C14D H14D . . 119.3 ?
C13D C14D H14D . . 119.3 ?
C15B C14B C13B . . 121.6(3) ?
C15B C14B H14B . . 119.2 ?
C13B C14B H14B . . 119.2 ?
C15A C14A C13A . . 121.4(3) ?
C15A C14A H14A . . 119.3 ?
C13A C14A H14A . . 119.3 ?
C15C C14C C13C . . 121.0(3) ?
C15C C14C H14C . . 119.5 ?
C13C C14C H14C . . 119.5 ?
N5 C15 H15E . . 109.5 ?
N5 C15 H15F . . 109.5 ?
H15E C15 H15F . . 109.5 ?
N5 C15 H15G . . 109.5 ?
H15E C15 H15G . . 109.5 ?
H15F C15 H15G . . 109.5 ?
O4D C15D C14D . . 122.3(2) ?
O4D C15D C16D . . 117.0(2) ?
C14D C15D C16D . . 120.8(3) ?
O4A C15A C14A . . 122.4(2) ?
O4A C15A C16A . . 117.1(2) ?
C14A C15A C16A . . 120.4(3) ?
O4C C15C C14C . . 121.9(2) ?
O4C C15C C16C . . 117.4(2) ?
C14C C15C C16C . . 120.5(3) ?
O4B C15B C14B . . 122.2(3) ?
O4B C15B C16B . . 117.8(2) ?
C14B C15B C16B . . 119.9(3) ?
O3D C16D C11D . . 125.7(2) ?
O3D C16D C15D . . 116.7(2) ?
C11D C16D C15D . . 117.6(3) ?
O3A C16A C11A . . 125.9(2) ?
O3A C16A C15A . . 116.2(2) ?
C11A C16A C15A . . 117.8(2) ?
O3B C16B C11B . . 125.4(3) ?
O3B C16B C15B . . 116.6(2) ?
C11B C16B C15B . . 118.0(2) ?
O3C C16C C11C . . 125.7(2) ?
O3C C16C C15C . . 116.4(2) ?
C11C C16C C15C . . 117.9(2) ?
N6 C17 H17E . . 109.5 ?
N6 C17 H17F . . 109.5 ?
H17E C17 H17F . . 109.5 ?
N6 C17 H17G . . 109.5 ?
H17E C17 H17G . . 109.5 ?
H17F C17 H17G . . 109.5 ?
N6 C18 H18E . . 109.5 ?
N6 C18 H18F . . 109.5 ?
H18E C18 H18F . . 109.5 ?
N6 C18 H18G . . 109.5 ?
H18E C18 H18G . . 109.5 ?
H18F C18 H18G . . 109.5 ?
O6 C19 N6 . . 123.3(3) ?
O6 C19 H19 . . 118.4 ?
N6 C19 H19 . . 118.4 ?
Zn8 O8W H81W . . 109.6 ?
Zn8 O8W H82W . . 109.3 ?
H81W O8W H82W . . 109.8 ?
C1D O1D Zn4 . . 112.90(17) ?
C6B O1B Zn6 . . 127.45(15) ?
C6B O1B Zn2 . . 110.90(15) ?
Zn6 O1B Zn2 . . 121.33(9) ?
C6A O1A Zn5 . . 128.11(17) ?
C6A O1A Zn1 . . 109.46(16) ?
Zn5 O1A Zn1 . . 120.59(8) ?
C6C O1C Zn7 . . 128.69(16) ?
C6C O1C Zn3 . . 111.46(15) ?
Zn7 O1C Zn3 . . 119.81(8) ?
Zn7 O7W H21W . . 109.6 ?
Zn7 O7W H22W . . 109.3 ?
H21W O7W H22W . . 109.8 ?
C5A O2A Zn1 . . 112.43(18) ?
C6D O2D Zn8 . . 128.15(17) ?
C6D O2D Zn4 . . 109.64(16) ?
Zn8 O2D Zn4 . . 121.49(9) ?
C5B O2B Zn2 . . 113.89(16) ?
C5C O2C Zn3 . . 114.44(16) ?
C16D O3D Zn8 . . 126.48(16) ?
C16D O3D Zn1 . . 106.15(15) ?
Zn8 O3D Zn1 . . 120.73(8) ?
Zn6 O6W H61W . . 109.6 ?
Zn6 O6W H62W . . 109.3 ?
H61W O6W H62W . . 109.8 ?
C16B O3B Zn6 . . 127.70(17) ?
C16B O3B Zn3 . . 105.16(16) ?
Zn6 O3B Zn3 . . 119.12(9) ?
C16C O3C Zn7 . . 125.95(17) ?
C16C O3C Zn4 . . 106.01(15) ?
Zn7 O3C Zn4 . . 120.79(8) ?
C16A O3A Zn5 . . 128.08(16) ?
C16A O3A Zn2 . . 104.78(14) ?
Zn5 O3A Zn2 . . 120.08(9) ?
C15D O4D Zn2 . . 119.59(15) ?
C15D O4D Zn1 . . 110.17(15) ?
Zn2 O4D Zn1 . . 122.28(9) ?
Zn5 O5W H51W . . 109.5 ?
Zn5 O5W H52W . . 109.4 ?
H51W O5W H52W . . 109.8 ?
C15B O4B Zn4 . . 122.26(15) ?
C15B O4B Zn3 . . 108.25(15) ?
Zn4 O4B Zn3 . . 122.88(9) ?
C15C O4C Zn1 . . 121.56(16) ?
C15C O4C Zn4 . . 109.25(16) ?
Zn1 O4C Zn4 . . 121.66(9) ?
C15A O4A Zn3 . . 122.26(17) ?
C15A O4A Zn2 . . 108.10(15) ?
Zn3 O4A Zn2 . . 126.44(9) ?
C1 N1 C3 . . 123.2(4) ?
C1 N1 C2 . . 120.0(3) ?
C3 N1 C2 . . 116.8(4) ?
C7B N1B C8B . . 122.0(3) ?
C7B N1B Zn6 . . 128.1(2) ?
C8B N1B Zn6 . . 109.83(19) ?
C7A N1A C8A . . 121.5(2) ?
C7A N1A Zn5 . . 127.8(2) ?
C8A N1A Zn5 . . 110.20(17) ?
C7C N1C C8C . . 121.0(2) ?
C7C N1C Zn7 . . 127.8(2) ?
C8C N1C Zn7 . . 110.97(17) ?
C10B N2B C9B . . 118.8(3) ?
C10B N2B Zn6 . . 127.7(2) ?
C9B N2B Zn6 . . 113.38(19) ?
C10A N2A C9A . . 118.3(3) ?
C10A N2A Zn5 . . 127.1(2) ?
C9A N2A Zn5 . . 114.19(19) ?
C10C N2C C9C . . 119.1(2) ?
C10C N2C Zn7 . . 126.4(2) ?
C9C N2C Zn7 . . 114.42(17) ?
C4 N2 C6 . . 121.5(2) ?
C4 N2 C5 . . 122.8(2) ?
C6 N2 C5 . . 115.7(2) ?
C7D N3D C8D . . 120.9(3) ?
C7D N3D Zn8 . . 128.3(2) ?
C8D N3D Zn8 . . 110.20(19) ?
C7 N3 C9 . . 122.5(6) ?
C7 N3 C8 . . 121.3(7) ?
C9 N3 C8 . . 116.2(5) ?
C10 N4 C12 . . 121.2(3) ?
C10 N4 C11 . . 122.8(3) ?
C12 N4 C11 . . 115.6(3) ?
C10D N4D C9D . . 118.5(2) ?
C10D N4D Zn8 . . 127.0(2) ?
C9D N4D Zn8 . . 114.52(18) ?
C13 N5 C15 . . 122.3(3) ?
C13 N5 C14 . . 119.9(3) ?
C15 N5 C14 . . 117.4(3) ?
C19 N6 C18 . . 121.2(3) ?
C19 N6 C17 . . 120.0(3) ?
C18 N6 C17 . . 118.3(3) ?

loop_
_geom_bond_atom_site_label_1
_geom_bond_atom_site_label_2
_geom_bond_site_symmetry_2
_geom_bond_distance
_geom_bond_publ_flag
Zn1 O4C . 1.9679(19) ?
Zn1 O2A . 1.9686(18) ?
Zn1 O4D . 1.9857(18) ?
Zn1 O1A . 2.1037(17) ?
Zn1 O3D . 2.1604(18) ?
Zn2 O4D . 1.9586(18) ?
Zn2 O2B . 1.9707(19) ?
Zn2 O4A . 2.0111(18) ?
Zn2 O1B . 2.0945(17) ?
Zn2 O3A . 2.1599(18) ?
Zn3 O4A . 1.9556(17) ?
Zn3 O2C . 1.9877(17) ?
Zn3 O4B . 1.9930(18) ?
Zn3 O1C . 2.0982(18) ?
Zn3 O3B . 2.1476(18) ?
Zn4 O1D . 1.9618(19) ?
Zn4 O4B . 1.9712(17) ?
Zn4 O4C . 1.9832(17) ?
Zn4 O2D . 2.0947(18) ?
Zn4 O3C . 2.1553(18) ?
Zn5 O1A . 2.0026(18) ?
Zn5 O3A . 2.0090(17) ?
Zn5 O5W . 2.033(2) ?
Zn5 N1A . 2.082(2) ?
Zn5 N2A . 2.094(2) ?
Zn6 O1B . 1.9821(17) ?
Zn6 O3B . 2.0121(18) ?
Zn6 O6W . 2.0468(18) ?
Zn6 N2B . 2.066(2) ?
Zn6 N1B . 2.076(2) ?
Zn7 O1C . 1.9892(17) ?
Zn7 O3C . 2.0084(17) ?
Zn7 O7W . 2.029(2) ?
Zn7 N2C . 2.055(2) ?
Zn7 N1C . 2.102(2) ?
Zn8 O2D . 2.0145(19) ?
Zn8 O3D . 2.0233(18) ?
Zn8 O8W . 2.0341(18) ?
Zn8 N3D . 2.070(2) ?
Zn8 N4D . 2.072(2) ?
C1 O1 . 1.195(4) ?
C1 N1 . 1.319(4) ?
C1 H1 . 0.9300 ?
C1C C6C . 1.409(4) ?
C1C C2C . 1.414(3) ?
C1C C7C . 1.441(4) ?
C1B C2B . 1.404(4) ?
C1B C6B . 1.416(4) ?
C1B C7B . 1.448(4) ?
C1D O1D . 1.334(3) ?
C1D C2D . 1.389(4) ?
C1D C6D . 1.429(4) ?
C1A C6A . 1.411(4) ?
C1A C2A . 1.419(4) ?
C1A C7A . 1.433(4) ?
C2 N1 . 1.450(6) ?
C2 H2E . 0.9600 ?
C2 H2F . 0.9600 ?
C2 H2G . 0.9600 ?
C2C C3C . 1.376(4) ?
C2C H2C . 0.9300 ?
C2D C3D . 1.390(4) ?
C2D H2D . 0.9300 ?
C2B C3B . 1.370(4) ?
C2B H2B . 0.9300 ?
C2A C3A . 1.356(5) ?
C2A H2A . 0.9300 ?
C3 N1 . 1.434(5) ?
C3 H3E . 0.9600 ?
C3 H3F . 0.9600 ?
C3 H3G . 0.9600 ?
C3C C4C . 1.396(4) ?
C3C H3C . 0.9300 ?
C3B C4B . 1.388(4) ?
C3B H3B . 0.9300 ?
C3D C4D . 1.357(5) ?
C3D H3D . 0.9300 ?
C3A C4A . 1.405(4) ?
C3A H3A . 0.9300 ?
C4 O2 . 1.237(3) ?
C4 N2 . 1.319(4) ?
C4 H4 . 0.9300 ?
C4C C5C . 1.389(3) ?
C4C H4C . 0.9300 ?
C4A C5A . 1.390(4) ?
C4A H4A . 0.9300 ?
C4B C5B . 1.384(4) ?
C4B H4B . 0.9300 ?
C4D C5D . 1.419(4) ?
C4D H4D . 0.9300 ?
C5 N2 . 1.450(4) ?
C5 H5E . 0.9600 ?
C5 H5F . 0.9600 ?
C5 H5G . 0.9600 ?
C5B O2B . 1.340(3) ?
C5B C6B . 1.420(4) ?
C5C O2C . 1.326(3) ?
C5C C6C . 1.431(4) ?
C5A O2A . 1.338(3) ?
C5A C6A . 1.412(4) ?
C5D C6D . 1.403(4) ?
C5D C7D . 1.442(4) ?
C6 N2 . 1.440(4) ?
C6 H6E . 0.9600 ?
C6 H6F . 0.9600 ?
C6 H6G . 0.9600 ?
C6C O1C . 1.334(3) ?
C6D O2D . 1.333(3) ?
C6B O1B . 1.344(3) ?
C6A O1A . 1.348(3) ?
C7 O3 . 1.288(9) ?
C7 N3 . 1.294(7) ?
C7 H7 . 0.9300 ?
C7A N1A . 1.263(4) ?
C7A H7A . 0.9300 ?
C7C N1C . 1.274(3) ?
C7C H7C . 0.9300 ?
C7B N1B . 1.267(4) ?
C7B H7B . 0.9300 ?
C7D N3D . 1.275(4) ?
C7D H7D . 0.9300 ?
C8 N3 . 1.453(7) ?
C8 H8E . 0.9600 ?
C8 H8F . 0.9600 ?
C8 H8G . 0.9600 ?
C8A N1A . 1.458(4) ?
C8A C9A . 1.518(4) ?
C8A H81A . 0.9700 ?
C8A H82A . 0.9700 ?
C8D N3D . 1.458(4) ?
C8D C9D . 1.508(4) ?
C8D H81D . 0.9700 ?
C8D H82D . 0.9700 ?
C8C N1C . 1.453(4) ?
C8C C9C . 1.528(4) ?
C8C H81C . 0.9700 ?
C8C H82C . 0.9700 ?
C8B N1B . 1.455(4) ?
C8B C9B . 1.513(4) ?
C8B H81B . 0.9700 ?
C8B H82B . 0.9700 ?
C9 N3 . 1.442(6) ?
C9 H9E . 0.9600 ?
C9 H9F . 0.9600 ?
C9 H9G . 0.9600 ?
C9B N2B . 1.464(4) ?
C9B H91B . 0.9700 ?
C9B H92B . 0.9700 ?
C9A N2A . 1.467(3) ?
C9A H91A . 0.9700 ?
C9A H92A . 0.9700 ?
C9C N2C . 1.462(3) ?
C9C H91C . 0.9700 ?
C9C H92C . 0.9700 ?
C9D N4D . 1.463(3) ?
C9D H91D . 0.9700 ?
C9D H92D . 0.9700 ?
C10 O4 . 1.238(4) ?
C10 N4 . 1.315(4) ?
C10 H10 . 0.9300 ?
C10D N4D . 1.276(4) ?
C10D C11D . 1.448(4) ?
C10D H10D . 0.9300 ?
C10C N2C . 1.278(3) ?
C10C C11C . 1.434(4) ?
C10C H10C . 0.9300 ?
C10A N2A . 1.266(4) ?
C10A C11A . 1.451(4) ?
C10A H10A . 0.9300 ?
C10B N2B . 1.270(4) ?
C10B C11B . 1.441(4) ?
C10B H10B . 0.9300 ?
C11 N4 . 1.454(4) ?
C11 H11E . 0.9600 ?
C11 H11F . 0.9600 ?
C11 H11G . 0.9600 ?
C11A C16A . 1.404(4) ?
C11A C12A . 1.408(4) ?
C11B C12B . 1.408(4) ?
C11B C16B . 1.414(4) ?
C11D C12D . 1.402(4) ?
C11D C16D . 1.412(4) ?
C11C C16C . 1.411(4) ?
C11C C12C . 1.414(4) ?
C12 N4 . 1.432(4) ?
C12 H12E . 0.9600 ?
C12 H12F . 0.9600 ?
C12 H12G . 0.9600 ?
C12B C13B . 1.364(4) ?
C12B H12B . 0.9300 ?
C12D C13D . 1.371(4) ?
C12D H12D . 0.9300 ?
C12A C13A . 1.376(4) ?
C12A H12A . 0.9300 ?
C12C C13C . 1.369(4) ?
C12C H12C . 0.9300 ?
C13 O5 . 1.235(4) ?
C13 N5 . 1.322(4) ?
C13 H13 . 0.9300 ?
C13A C14A . 1.395(4) ?
C13A H13A . 0.9300 ?
C13C C14C . 1.395(4) ?
C13C H13C . 0.9300 ?
C13B C14B . 1.387(4) ?
C13B H13B . 0.9300 ?
C13D C14D . 1.389(4) ?
C13D H13D . 0.9300 ?
C14 N5 . 1.456(4) ?
C14 H14E . 0.9600 ?
C14 H14F . 0.9600 ?
C14 H14G . 0.9600 ?
C14D C15D . 1.373(4) ?
C14D H14D . 0.9300 ?
C14B C15B . 1.385(4) ?
C14B H14B . 0.9300 ?
C14A C15A . 1.376(4) ?
C14A H14A . 0.9300 ?
C14C C15C . 1.382(4) ?
C14C H14C . 0.9300 ?
C15 N5 . 1.439(4) ?
C15 H15E . 0.9600 ?
C15 H15F . 0.9600 ?
C15 H15G . 0.9600 ?
C15D O4D . 1.358(3) ?
C15D C16D . 1.417(4) ?
C15A O4A . 1.354(3) ?
C15A C16A . 1.433(4) ?
C15C O4C . 1.365(3) ?
C15C C16C . 1.419(4) ?
C15B O4B . 1.352(3) ?
C15B C16B . 1.423(4) ?
C16D O3D . 1.336(3) ?
C16A O3A . 1.329(3) ?
C16B O3B . 1.327(3) ?
C16C O3C . 1.338(3) ?
C17 N6 . 1.458(5) ?
C17 H17E . 0.9600 ?
C17 H17F . 0.9600 ?
C17 H17G . 0.9600 ?
C18 N6 . 1.439(4) ?
C18 H18E . 0.9600 ?
C18 H18F . 0.9600 ?
C18 H18G . 0.9600 ?
C19 O6 . 1.230(4) ?
C19 N6 . 1.343(4) ?
C19 H19 . 0.9300 ?
O8W H81W . 0.8500 ?
O8W H82W . 0.8500 ?
O7W H21W . 0.8500 ?
O7W H22W . 0.8500 ?
O6W H61W . 0.8499 ?
O6W H62W . 0.8500 ?
O5W H51W . 0.8500 ?
O5W H52W . 0.8499 ?

loop_
_geom_hbond_atom_site_label_D
_geom_hbond_atom_site_label_H
_geom_hbond_atom_site_label_A
_geom_hbond_site_symmetry_A
_geom_hbond_distance_DH
_geom_hbond_distance_HA
_geom_hbond_distance_DA
_geom_hbond_angle_DHA
O8W H81W O4 . 0.85 1.89 2.720(3) 163.4
O8W H82W O2A . 0.85 1.70 2.545(3) 171.8
O7W H21W O5 . 0.85 1.84 2.677(3) 166.9
O7W H22W O1D . 0.85 1.76 2.604(3) 172.8
O6W H61W O2 . 0.85 1.88 2.723(3) 173.5
O6W H62W O2C . 0.85 1.73 2.569(3) 169.8
O5W H51W O6 . 0.85 1.89 2.731(3) 170.5
O5W H52W O2B . 0.85 1.77 2.612(2) 171.4
C13A H13A O4 1_655 0.93 2.52 3.339(4) 147.7
C10D H10D O1 . 0.93 2.47 3.294(4) 147.0
C13 H13 O4B . 0.93 2.59 3.514(4) 174.6

loop_
_geom_torsion_atom_site_label_1
_geom_torsion_atom_site_label_2
_geom_torsion_atom_site_label_3
_geom_torsion_atom_site_label_4
_geom_torsion_site_symmetry_1
_geom_torsion_site_symmetry_2
_geom_torsion_site_symmetry_3
_geom_torsion_site_symmetry_4
_geom_torsion
_geom_torsion_publ_flag
C6C C1C C2C C3C . . . . -1.0(4) ?
C7C C1C C2C C3C . . . . 171.6(3) ?
O1D C1D C2D C3D . . . . 178.0(3) ?
C6D C1D C2D C3D . . . . -3.3(4) ?
C6B C1B C2B C3B . . . . 0.2(5) ?
C7B C1B C2B C3B . . . . -176.7(3) ?
C6A C1A C2A C3A . . . . 0.3(5) ?
C7A C1A C2A C3A . . . . 176.8(3) ?
C1C C2C C3C C4C . . . . -0.8(4) ?
C1B C2B C3B C4B . . . . 1.1(5) ?
C1D C2D C3D C4D . . . . 0.8(5) ?
C1A C2A C3A C4A . . . . 1.3(5) ?
C2C C3C C4C C5C . . . . 1.3(4) ?
C2A C3A C4A C5A . . . . -0.2(5) ?
C2B C3B C4B C5B . . . . -0.1(5) ?
C2D C3D C4D C5D . . . . 1.3(5) ?
C3B C4B C5B O2B . . . . 179.6(3) ?
C3B C4B C5B C6B . . . . -2.1(5) ?
C3C C4C C5C O2C . . . . 179.0(3) ?
C3C C4C C5C C6C . . . . 0.1(4) ?
C3A C4A C5A O2A . . . . 178.8(3) ?
C3A C4A C5A C6A . . . . -2.5(5) ?
C3D C4D C5D C6D . . . . -0.8(5) ?
C3D C4D C5D C7D . . . . -178.2(3) ?
C2C C1C C6C O1C . . . . -177.5(2) ?
C7C C1C C6C O1C . . . . 10.4(4) ?
C2C C1C C6C C5C . . . . 2.3(4) ?
C7C C1C C6C C5C . . . . -169.9(3) ?
O2C C5C C6C O1C . . . . -1.1(3) ?
C4C C5C C6C O1C . . . . 177.9(2) ?
O2C C5C C6C C1C . . . . 179.2(2) ?
C4C C5C C6C C1C . . . . -1.8(4) ?
C4D C5D C6D O2D . . . . -179.5(3) ?
C7D C5D C6D O2D . . . . -2.4(4) ?
C4D C5D C6D C1D . . . . -1.6(4) ?
C7D C5D C6D C1D . . . . 175.5(3) ?
O1D C1D C6D O2D . . . . 0.5(4) ?
C2D C1D C6D O2D . . . . -178.3(2) ?
O1D C1D C6D C5D . . . . -177.6(2) ?
C2D C1D C6D C5D . . . . 3.6(4) ?
C2B C1B C6B O1B . . . . 177.4(3) ?
C7B C1B C6B O1B . . . . -5.9(5) ?
C2B C1B C6B C5B . . . . -2.4(4) ?
C7B C1B C6B C5B . . . . 174.3(3) ?
O2B C5B C6B O1B . . . . 1.8(4) ?
C4B C5B C6B O1B . . . . -176.5(3) ?
O2B C5B C6B C1B . . . . -178.3(3) ?
C4B C5B C6B C1B . . . . 3.4(4) ?
C2A C1A C6A O1A . . . . 175.5(3) ?
C7A C1A C6A O1A . . . . -0.8(5) ?
C2A C1A C6A C5A . . . . -3.0(4) ?
C7A C1A C6A C5A . . . . -179.3(3) ?
O2A C5A C6A O1A . . . . 4.2(4) ?
C4A C5A C6A O1A . . . . -174.5(3) ?
O2A C5A C6A C1A . . . . -177.2(3) ?
C4A C5A C6A C1A . . . . 4.1(5) ?
C6A C1A C7A N1A . . . . 0.3(5) ?
C2A C1A C7A N1A . . . . -176.1(3) ?
C6C C1C C7C N1C . . . . -9.6(4) ?
C2C C1C C7C N1C . . . . 178.0(3) ?
C2B C1B C7B N1B . . . . -174.0(3) ?
C6B C1B C7B N1B . . . . 9.1(5) ?
C6D C5D C7D N3D . . . . 5.1(5) ?
C4D C5D C7D N3D . . . . -177.6(3) ?
N1B C8B C9B N2B . . . . 49.8(3) ?
N1A C8A C9A N2A . . . . -45.1(3) ?
N1C C8C C9C N2C . . . . -48.4(3) ?
N3D C8D C9D N4D . . . . 47.0(3) ?
N2A C10A C11A C16A . . . . 5.4(5) ?
N2A C10A C11A C12A . . . . -175.7(3) ?
N2B C10B C11B C12B . . . . 172.5(2) ?
N2B C10B C11B C16B . . . . -7.1(4) ?
N4D C10D C11D C12D . . . . 173.3(3) ?
N4D C10D C11D C16D . . . . -7.0(4) ?
N2C C10C C11C C16C . . . . 7.1(5) ?
N2C C10C C11C C12C . . . . -173.5(3) ?
C16B C11B C12B C13B . . . . 1.5(4) ?
C10B C11B C12B C13B . . . . -178.2(2) ?
C16D C11D C12D C13D . . . . 1.1(4) ?
C10D C11D C12D C13D . . . . -179.2(2) ?
C16A C11A C12A C13A . . . . -1.3(5) ?
C10A C11A C12A C13A . . . . 179.7(3) ?
C16C C11C C12C C13C . . . . -1.0(4) ?
C10C C11C C12C C13C . . . . 179.6(3) ?
C11A C12A C13A C14A . . . . 0.8(5) ?
C11C C12C C13C C14C . . . . 1.6(4) ?
C11B C12B C13B C14B . . . . -2.0(4) ?
C11D C12D C13D C14D . . . . -2.2(4) ?
C12D C13D C14D C15D . . . . 0.6(4) ?
C12B C13B C14B C15B . . . . -0.2(4) ?
C12A C13A C14A C15A . . . . 0.1(4) ?
C12C C13C C14C C15C . . . . 1.4(4) ?
C13D C14D C15D O4D . . . . -179.6(2) ?
C13D C14D C15D C16D . . . . 2.1(4) ?
C13A C14A C15A O4A . . . . -176.7(3) ?
C13A C14A C15A C16A . . . . -0.5(4) ?
C13C C14C C15C O4C . . . . 178.5(3) ?
C13C C14C C15C C16C . . . . -4.9(4) ?
C13B C14B C15B O4B . . . . 179.3(2) ?
C13B C14B C15B C16B . . . . 2.8(4) ?
C12D C11D C16D O3D . . . . -178.5(2) ?
C10D C11D C16D O3D . . . . 1.8(4) ?
C12D C11D C16D C15D . . . . 1.5(4) ?
C10D C11D C16D C15D . . . . -178.2(2) ?
O4D C15D C16D O3D . . . . -1.5(3) ?
C14D C15D C16D O3D . . . . 177.0(2) ?
O4D C15D C16D C11D . . . . 178.5(2) ?
C14D C15D C16D C11D . . . . -3.1(4) ?
C12A C11A C16A O3A . . . . 178.7(3) ?
C10A C11A C16A O3A . . . . -2.4(5) ?
C12A C11A C16A C15A . . . . 0.9(4) ?
C10A C11A C16A C15A . . . . 179.8(3) ?
O4A C15A C16A O3A . . . . -1.6(4) ?
C14A C15A C16A O3A . . . . -178.0(2) ?
O4A C15A C16A C11A . . . . 176.4(2) ?
C14A C15A C16A C11A . . . . 0.0(4) ?
C12B C11B C16B O3B . . . . -179.0(2) ?
C10B C11B C16B O3B . . . . 0.7(4) ?
C12B C11B C16B C15B . . . . 1.1(4) ?
C10B C11B C16B C15B . . . . -179.2(2) ?
O4B C15B C16B O3B . . . . 0.2(3) ?
C14B C15B C16B O3B . . . . 176.9(2) ?
O4B C15B C16B C11B . . . . -179.9(2) ?
C14B C15B C16B C11B . . . . -3.2(4) ?
C12C C11C C16C O3C . . . . 177.8(3) ?
C10C C11C C16C O3C . . . . -2.8(5) ?
C12C C11C C16C C15C . . . . -2.4(4) ?
C10C C11C C16C C15C . . . . 176.9(3) ?
O4C C15C C16C O3C . . . . 1.8(4) ?
C14C C15C C16C O3C . . . . -174.9(2) ?
O4C C15C C16C C11C . . . . -178.0(2) ?
C14C C15C C16C C11C . . . . 5.4(4) ?
C2D C1D O1D Zn4 . . . . -171.7(2) ?
C6D C1D O1D Zn4 . . . . 9.6(3) ?
O4B Zn4 O1D C1D . . . . 86.74(17) ?
O4C Zn4 O1D C1D . . . . -102.74(17) ?
O2D Zn4 O1D C1D . . . . -11.11(16) ?
O3C Zn4 O1D C1D . . . . 179.66(16) ?
C1B C6B O1B Zn6 . . . . -8.8(4) ?
C5B C6B O1B Zn6 . . . . 171.01(18) ?
C1B C6B O1B Zn2 . . . . 177.7(2) ?
C5B C6B O1B Zn2 . . . . -2.5(3) ?
O3B Zn6 O1B C6B . . . . -175.4(2) ?
O6W Zn6 O1B C6B . . . . -77.1(2) ?
N2B Zn6 O1B C6B . . . . 86.8(2) ?
N1B Zn6 O1B C6B . . . . 14.2(2) ?
O3B Zn6 O1B Zn2 . . . . -2.56(11) ?
O6W Zn6 O1B Zn2 . . . . 95.79(11) ?
N2B Zn6 O1B Zn2 . . . . -100.36(15) ?
N1B Zn6 O1B Zn2 . . . . -172.94(12) ?
O4D Zn2 O1B C6B . . . . -113.39(17) ?
O2B Zn2 O1B C6B . . . . 1.91(17) ?
O4A Zn2 O1B C6B . . . . 122.32(17) ?
O3A Zn2 O1B C6B . . . . 54.3(3) ?
O4D Zn2 O1B Zn6 . . . . 72.67(11) ?
O2B Zn2 O1B Zn6 . . . . -172.03(12) ?
O4A Zn2 O1B Zn6 . . . . -51.63(11) ?
O3A Zn2 O1B Zn6 . . . . -119.7(2) ?
C1A C6A O1A Zn5 . . . . -3.7(4) ?
C5A C6A O1A Zn5 . . . . 174.85(19) ?
C1A C6A O1A Zn1 . . . . -168.1(2) ?
C5A C6A O1A Zn1 . . . . 10.5(3) ?
O3A Zn5 O1A C6A . . . . -160.5(2) ?
O5W Zn5 O1A C6A . . . . 103.0(2) ?
N1A Zn5 O1A C6A . . . . 5.7(2) ?
N2A Zn5 O1A C6A . . . . -61.3(3) ?
O3A Zn5 O1A Zn1 . . . . 2.34(11) ?
O5W Zn5 O1A Zn1 . . . . -94.20(10) ?
N1A Zn5 O1A Zn1 . . . . 168.59(11) ?
N2A Zn5 O1A Zn1 . . . . 101.57(15) ?
O4C Zn1 O1A C6A . . . . 91.96(17) ?
O2A Zn1 O1A C6A . . . . -15.31(17) ?
O4D Zn1 O1A C6A . . . . -139.00(17) ?
O3D Zn1 O1A C6A . . . . -73.5(3) ?
O4C Zn1 O1A Zn5 . . . . -73.78(11) ?
O2A Zn1 O1A Zn5 . . . . 178.94(12) ?
O4D Zn1 O1A Zn5 . . . . 55.25(11) ?
O3D Zn1 O1A Zn5 . . . . 120.78(18) ?
C1C C6C O1C Zn7 . . . . 5.3(4) ?
C5C C6C O1C Zn7 . . . . -174.42(17) ?
C1C C6C O1C Zn3 . . . . -177.1(2) ?
C5C C6C O1C Zn3 . . . . 3.2(3) ?
O3C Zn7 O1C C6C . . . . 176.1(2) ?
O7W Zn7 O1C C6C . . . . 78.6(2) ?
N2C Zn7 O1C C6C . . . . -85.9(2) ?
N1C Zn7 O1C C6C . . . . -14.2(2) ?
O3C Zn7 O1C Zn3 . . . . -1.32(11) ?
O7W Zn7 O1C Zn3 . . . . -98.86(10) ?
N2C Zn7 O1C Zn3 . . . . 96.71(13) ?
N1C Zn7 O1C Zn3 . . . . 168.42(11) ?
O4A Zn3 O1C C6C . . . . 116.39(16) ?
O2C Zn3 O1C C6C . . . . -3.18(16) ?
O4B Zn3 O1C C6C . . . . -119.88(16) ?
O3B Zn3 O1C C6C . . . . -50.8(3) ?
O4A Zn3 O1C Zn7 . . . . -65.78(11) ?
O2C Zn3 O1C Zn7 . . . . 174.65(11) ?
O4B Zn3 O1C Zn7 . . . . 57.95(10) ?
O3B Zn3 O1C Zn7 . . . . 126.99(19) ?
C4A C5A O2A Zn1 . . . . 160.9(3) ?
C6A C5A O2A Zn1 . . . . -17.8(3) ?
O4C Zn1 O2A C5A . . . . -81.6(2) ?
O4D Zn1 O2A C5A . . . . 105.5(2) ?
O1A Zn1 O2A C5A . . . . 17.65(19) ?
O3D Zn1 O2A C5A . . . . -178.6(2) ?
C5D C6D O2D Zn8 . . . . -1.8(4) ?
C1D C6D O2D Zn8 . . . . -179.73(17) ?
C5D C6D O2D Zn4 . . . . 168.5(2) ?
C1D C6D O2D Zn4 . . . . -9.4(3) ?
O3D Zn8 O2D C6D . . . . 172.39(19) ?
O8W Zn8 O2D C6D . . . . -90.4(2) ?
N3D Zn8 O2D C6D . . . . 2.6(2) ?
N4D Zn8 O2D C6D . . . . 72.3(2) ?
O3D Zn8 O2D Zn4 . . . . 3.13(11) ?
O8W Zn8 O2D Zn4 . . . . 100.31(10) ?
N3D Zn8 O2D Zn4 . . . . -166.66(11) ?
N4D Zn8 O2D Zn4 . . . . -96.94(15) ?
O1D Zn4 O2D C6D . . . . 11.23(16) ?
O4B Zn4 O2D C6D . . . . -103.68(16) ?
O4C Zn4 O2D C6D . . . . 130.05(16) ?
O3C Zn4 O2D C6D . . . . 62.6(3) ?
O1D Zn4 O2D Zn8 . . . . -177.71(11) ?
O4B Zn4 O2D Zn8 . . . . 67.37(11) ?
O4C Zn4 O2D Zn8 . . . . -58.89(11) ?
O3C Zn4 O2D Zn8 . . . . -126.3(3) ?
C4B C5B O2B Zn2 . . . . 178.2(2) ?
C6B C5B O2B Zn2 . . . . 0.0(3) ?
O4D Zn2 O2B C5B . . . . 100.08(19) ?
O4A Zn2 O2B C5B . . . . -91.9(2) ?
O1B Zn2 O2B C5B . . . . -1.00(19) ?
O3A Zn2 O2B C5B . . . . -166.98(19) ?
C4C C5C O2C Zn3 . . . . 179.2(2) ?
C6C C5C O2C Zn3 . . . . -1.8(3) ?
O4A Zn3 O2C C5C . . . . -99.03(18) ?
O4B Zn3 O2C C5C . . . . 92.67(18) ?
O1C Zn3 O2C C5C . . . . 2.66(17) ?
O3B Zn3 O2C C5C . . . . 169.36(17) ?
C11D C16D O3D Zn8 . . . . 7.4(3) ?
C15D C16D O3D Zn8 . . . . -172.64(16) ?
C11D C16D O3D Zn1 . . . . 158.5(2) ?
C15D C16D O3D Zn1 . . . . -21.5(2) ?
O2D Zn8 O3D C16D . . . . -151.98(18) ?
O8W Zn8 O3D C16D . . . . 99.72(18) ?
N3D Zn8 O3D C16D . . . . -30.7(5) ?
N4D Zn8 O3D C16D . . . . -8.77(18) ?
O2D Zn8 O3D Zn1 . . . . 60.66(10) ?
O8W Zn8 O3D Zn1 . . . . -47.64(10) ?
N3D Zn8 O3D Zn1 . . . . -178.1(3) ?
N4D Zn8 O3D Zn1 . . . . -156.13(10) ?
O4C Zn1 O3D C16D . . . . 153.81(15) ?
O2A Zn1 O3D C16D . . . . -97.43(15) ?
O4D Zn1 O3D C16D . . . . 27.30(14) ?
O1A Zn1 O3D C16D . . . . -40.5(3) ?
O4C Zn1 O3D Zn8 . . . . -53.03(10) ?
O2A Zn1 O3D Zn8 . . . . 55.73(11) ?
O4D Zn1 O3D Zn8 . . . . -179.54(11) ?
O1A Zn1 O3D Zn8 . . . . 112.61(19) ?
C11B C16B O3B Zn6 . . . . 8.0(3) ?
C15B C16B O3B Zn6 . . . . -172.14(15) ?
C11B C16B O3B Zn3 . . . . 155.8(2) ?
C15B C16B O3B Zn3 . . . . -24.3(2) ?
O1B Zn6 O3B C16B . . . . -147.45(19) ?
O6W Zn6 O3B C16B . . . . 107.34(19) ?
N2B Zn6 O3B C16B . . . . -8.17(19) ?
N1B Zn6 O3B C16B . . . . -22.1(5) ?
O1B Zn6 O3B Zn3 . . . . 68.57(10) ?
O6W Zn6 O3B Zn3 . . . . -36.63(10) ?
N2B Zn6 O3B Zn3 . . . . -152.15(10) ?
N1B Zn6 O3B Zn3 . . . . -166.0(3) ?
O4A Zn3 O3B C16B . . . . 150.77(14) ?
O2C Zn3 O3B C16B . . . . -88.40(15) ?
O4B Zn3 O3B C16B . . . . 29.73(14) ?
O1C Zn3 O3B C16B . . . . -41.6(3) ?
O4A Zn3 O3B Zn6 . . . . -58.05(9) ?
O2C Zn3 O3B Zn6 . . . . 62.78(10) ?
O4B Zn3 O3B Zn6 . . . . -179.09(10) ?
O1C Zn3 O3B Zn6 . . . . 109.6(2) ?
C11C C16C O3C Zn7 . . . . -8.6(4) ?
C15C C16C O3C Zn7 . . . . 171.60(17) ?
C11C C16C O3C Zn4 . . . . -158.6(2) ?
C15C C16C O3C Zn4 . . . . 21.6(3) ?
O1C Zn7 O3C C16C . . . . 147.7(2) ?
O7W Zn7 O3C C16C . . . . -104.2(2) ?
N2C Zn7 O3C C16C . . . . 11.7(2) ?
N1C Zn7 O3C C16C . . . . 33.6(5) ?
O1C Zn7 O3C Zn4 . . . . -66.33(10) ?
O7W Zn7 O3C Zn4 . . . . 41.77(11) ?
N2C Zn7 O3C Zn4 . . . . 157.70(11) ?
O1D Zn4 O3C C16C . . . . 92.03(16) ?
O4B Zn4 O3C C16C . . . . -152.03(16) ?
O4C Zn4 O3C C16C . . . . -27.85(16) ?
O2D Zn4 O3C C16C . . . . 41.4(4) ?
O1D Zn4 O3C Zn7 . . . . -59.84(10) ?
O4B Zn4 O3C Zn7 . . . . 56.11(10) ?
O4C Zn4 O3C Zn7 . . . . -179.71(11) ?
O2D Zn4 O3C Zn7 . . . . -110.4(3) ?
C11A C16A O3A Zn5 . . . . -0.4(4) ?
C15A C16A O3A Zn5 . . . . 177.49(17) ?
C11A C16A O3A Zn2 . . . . -150.3(2) ?
C15A C16A O3A Zn2 . . . . 27.6(3) ?
O1A Zn5 O3A C16A . . . . 147.6(2) ?
O5W Zn5 O3A C16A . . . . -110.3(2) ?
N1A Zn5 O3A C16A . . . . 35.0(4) ?
N2A Zn5 O3A C16A . . . . 0.6(2) ?
O1A Zn5 O3A Zn2 . . . . -66.45(10) ?
O5W Zn5 O3A Zn2 . . . . 35.62(11) ?
N1A Zn5 O3A Zn2 . . . . -179.1(3) ?
N2A Zn5 O3A Zn2 . . . . 146.49(11) ?
O4D Zn2 O3A C16A . . . . -154.26(16) ?
O2B Zn2 O3A C16A . . . . 89.24(16) ?
O4A Zn2 O3A C16A . . . . -32.82(16) ?
O1B Zn2 O3A C16A . . . . 37.7(3) ?
O4D Zn2 O3A Zn5 . . . . 52.88(10) ?
O2B Zn2 O3A Zn5 . . . . -63.62(10) ?
O4A Zn2 O3A Zn5 . . . . 174.32(11) ?
O1B Zn2 O3A Zn5 . . . . -115.1(2) ?
C14D C15D O4D Zn2 . . . . 58.3(3) ?
C16D C15D O4D Zn2 . . . . -123.3(2) ?
C14D C15D O4D Zn1 . . . . -152.1(2) ?
C16D C15D O4D Zn1 . . . . 26.3(3) ?
O2B Zn2 O4D C15D . . . . -95.07(19) ?
O4A Zn2 O4D C15D . . . . 96.95(19) ?
O1B Zn2 O4D C15D . . . . -8.3(2) ?
O3A Zn2 O4D C15D . . . . 175.44(18) ?
O2B Zn2 O4D Zn1 . . . . 119.07(10) ?
O4A Zn2 O4D Zn1 . . . . -48.90(13) ?
O1B Zn2 O4D Zn1 . . . . -154.17(9) ?
O3A Zn2 O4D Zn1 . . . . 29.59(11) ?
O4C Zn1 O4D C15D . . . . -118.52(16) ?
O2A Zn1 O4D C15D . . . . 52.99(18) ?
O1A Zn1 O4D C15D . . . . 133.78(16) ?
O3D Zn1 O4D C15D . . . . -28.46(16) ?
O4C Zn1 O4D Zn2 . . . . 30.14(14) ?
O2A Zn1 O4D Zn2 . . . . -158.34(9) ?
O1A Zn1 O4D Zn2 . . . . -77.55(10) ?
O3D Zn1 O4D Zn2 . . . . 120.21(11) ?
C14B C15B O4B Zn4 . . . . 57.7(3) ?
C16B C15B O4B Zn4 . . . . -125.7(2) ?
C14B C15B O4B Zn3 . . . . -150.1(2) ?
C16B C15B O4B Zn3 . . . . 26.4(3) ?
O1D Zn4 O4B C15B . . . . -95.7(2) ?
O4C Zn4 O4B C15B . . . . 94.2(2) ?
O2D Zn4 O4B C15B . . . . -10.2(2) ?
O3C Zn4 O4B C15B . . . . 173.08(19) ?
O1D Zn4 O4B Zn3 . . . . 116.14(11) ?
O4C Zn4 O4B Zn3 . . . . -53.88(14) ?
O2D Zn4 O4B Zn3 . . . . -158.28(10) ?
O3C Zn4 O4B Zn3 . . . . 24.97(11) ?
O4A Zn3 O4B C15B . . . . -116.44(16) ?
O2C Zn3 O4B C15B . . . . 51.85(17) ?
O1C Zn3 O4B C15B . . . . 133.13(15) ?
O3B Zn3 O4B C15B . . . . -29.68(15) ?
O4A Zn3 O4B Zn4 . . . . 35.51(14) ?
O2C Zn3 O4B Zn4 . . . . -156.20(9) ?
O1C Zn3 O4B Zn4 . . . . -74.92(11) ?
O3B Zn3 O4B Zn4 . . . . 122.27(11) ?
C14C C15C O4C Zn1 . . . . -60.1(3) ?
C16C C15C O4C Zn1 . . . . 123.3(2) ?
C14C C15C O4C Zn4 . . . . 149.8(2) ?
C16C C15C O4C Zn4 . . . . -26.8(3) ?
O2A Zn1 O4C C15C . . . . 98.31(18) ?
O4D Zn1 O4C C15C . . . . -89.13(19) ?
O1A Zn1 O4C C15C . . . . 14.64(19) ?
O3D Zn1 O4C C15C . . . . -170.14(17) ?
O2A Zn1 O4C Zn4 . . . . -115.24(11) ?
O4D Zn1 O4C Zn4 . . . . 57.32(14) ?
O1A Zn1 O4C Zn4 . . . . 161.09(10) ?
O3D Zn1 O4C Zn4 . . . . -23.68(11) ?
O1D Zn4 O4C C15C . . . . -54.91(18) ?
O4B Zn4 O4C C15C . . . . 114.79(16) ?
O2D Zn4 O4C C15C . . . . -138.16(16) ?
O3C Zn4 O4C C15C . . . . 28.85(15) ?
O1D Zn4 O4C Zn1 . . . . 155.00(9) ?
O4B Zn4 O4C Zn1 . . . . -35.29(14) ?
O2D Zn4 O4C Zn1 . . . . 71.76(11) ?
O3C Zn4 O4C Zn1 . . . . -121.23(11) ?
C14A C15A O4A Zn3 . . . . -50.7(3) ?
C16A C15A O4A Zn3 . . . . 133.0(2) ?
C14A C15A O4A Zn2 . . . . 148.4(2) ?
C16A C15A O4A Zn2 . . . . -27.9(3) ?
O2C Zn3 O4A C15A . . . . 93.16(19) ?
O4B Zn3 O4A C15A . . . . -99.00(18) ?
O1C Zn3 O4A C15A . . . . 5.72(19) ?
O3B Zn3 O4A C15A . . . . -178.23(18) ?
O2C Zn3 O4A Zn2 . . . . -109.52(11) ?
O4B Zn3 O4A Zn2 . . . . 58.32(14) ?
O1C Zn3 O4A Zn2 . . . . 163.04(10) ?
O3B Zn3 O4A Zn2 . . . . -20.91(11) ?
O4D Zn2 O4A C15A . . . . 119.18(16) ?
O2B Zn2 O4A C15A . . . . -48.30(18) ?
O1B Zn2 O4A C15A . . . . -130.99(16) ?
O3A Zn2 O4A C15A . . . . 32.18(15) ?
O4D Zn2 O4A Zn3 . . . . -40.76(14) ?
O2B Zn2 O4A Zn3 . . . . 151.77(10) ?
O1B Zn2 O4A Zn3 . . . . 69.08(11) ?
O3A Zn2 O4A Zn3 . . . . -127.76(12) ?
O1 C1 N1 C3 . . . . -179.0(5) ?
O1 C1 N1 C2 . . . . 0.4(7) ?
C1B C7B N1B C8B . . . . -174.5(3) ?
C1B C7B N1B Zn6 . . . . 2.3(5) ?
C9B C8B N1B C7B . . . . 129.3(3) ?
C9B C8B N1B Zn6 . . . . -48.0(3) ?
O1B Zn6 N1B C7B . . . . -11.3(3) ?
O3B Zn6 N1B C7B . . . . -137.4(4) ?
O6W Zn6 N1B C7B . . . . 92.8(3) ?
N2B Zn6 N1B C7B . . . . -151.6(3) ?
O1B Zn6 N1B C8B . . . . 165.8(2) ?
O3B Zn6 N1B C8B . . . . 39.7(5) ?
O6W Zn6 N1B C8B . . . . -90.1(2) ?
N2B Zn6 N1B C8B . . . . 25.5(2) ?
C1A C7A N1A C8A . . . . 174.9(3) ?
C1A C7A N1A Zn5 . . . . 4.4(5) ?
C9A C8A N1A C7A . . . . -123.6(3) ?
C9A C8A N1A Zn5 . . . . 48.3(3) ?
O1A Zn5 N1A C7A . . . . -6.2(3) ?
O3A Zn5 N1A C7A . . . . 107.5(4) ?
O5W Zn5 N1A C7A . . . . -107.4(3) ?
N2A Zn5 N1A C7A . . . . 142.7(3) ?
O1A Zn5 N1A C8A . . . . -177.5(2) ?
O3A Zn5 N1A C8A . . . . -63.9(4) ?
O5W Zn5 N1A C8A . . . . 81.2(2) ?
N2A Zn5 N1A C8A . . . . -28.7(2) ?
C1C C7C N1C C8C . . . . 168.0(3) ?
C1C C7C N1C Zn7 . . . . -6.0(4) ?
C9C C8C N1C C7C . . . . -130.4(3) ?
C9C C8C N1C Zn7 . . . . 44.5(3) ?
O1C Zn7 N1C C7C . . . . 14.7(3) ?
O3C Zn7 N1C C7C . . . . 129.7(4) ?
O7W Zn7 N1C C7C . . . . -92.4(3) ?
N2C Zn7 N1C C7C . . . . 151.9(3) ?
O1C Zn7 N1C C8C . . . . -159.8(2) ?
O3C Zn7 N1C C8C . . . . -44.8(5) ?
O7W Zn7 N1C C8C . . . . 93.1(2) ?
N2C Zn7 N1C C8C . . . . -22.5(2) ?
C11B C10B N2B C9B . . . . -179.4(2) ?
C11B C10B N2B Zn6 . . . . 4.1(4) ?
C8B C9B N2B C10B . . . . 153.7(2) ?
C8B C9B N2B Zn6 . . . . -29.4(3) ?
O1B Zn6 N2B C10B . . . . 103.6(2) ?
O3B Zn6 N2B C10B . . . . 2.4(2) ?
O6W Zn6 N2B C10B . . . . -93.8(2) ?
N1B Zn6 N2B C10B . . . . 179.5(2) ?
O1B Zn6 N2B C9B . . . . -73.1(2) ?
O3B Zn6 N2B C9B . . . . -174.25(18) ?
O6W Zn6 N2B C9B . . . . 89.56(19) ?
N1B Zn6 N2B C9B . . . . 2.88(18) ?
C11A C10A N2A C9A . . . . -177.2(3) ?
C11A C10A N2A Zn5 . . . . -5.2(5) ?
C8A C9A N2A C10A . . . . -165.0(3) ?
C8A C9A N2A Zn5 . . . . 22.0(3) ?
O1A Zn5 N2A C10A . . . . -99.6(3) ?
O3A Zn5 N2A C10A . . . . 2.1(3) ?
O5W Zn5 N2A C10A . . . . 97.0(3) ?
N1A Zn5 N2A C10A . . . . -169.3(3) ?
O1A Zn5 N2A C9A . . . . 72.7(3) ?
O3A Zn5 N2A C9A . . . . 174.4(2) ?
O5W Zn5 N2A C9A . . . . -90.7(2) ?
N1A Zn5 N2A C9A . . . . 2.9(2) ?
C11C C10C N2C C9C . . . . -177.4(3) ?
C11C C10C N2C Zn7 . . . . 0.8(4) ?
C8C C9C N2C C10C . . . . -150.6(3) ?
C8C C9C N2C Zn7 . . . . 31.0(3) ?
O1C Zn7 N2C C10C . . . . -109.0(2) ?
O3C Zn7 N2C C10C . . . . -8.1(2) ?
O7W Zn7 N2C C10C . . . . 87.5(2) ?
N1C Zn7 N2C C10C . . . . 176.1(3) ?
O1C Zn7 N2C C9C . . . . 69.3(2) ?
O3C Zn7 N2C C9C . . . . 170.2(2) ?
O7W Zn7 N2C C9C . . . . -94.2(2) ?
N1C Zn7 N2C C9C . . . . -5.6(2) ?
O2 C4 N2 C6 . . . . 0.0(5) ?
O2 C4 N2 C5 . . . . -180.0(3) ?
C5D C7D N3D C8D . . . . -173.7(3) ?
C5D C7D N3D Zn8 . . . . -3.4(4) ?
C9D C8D N3D C7D . . . . 124.0(3) ?
C9D C8D N3D Zn8 . . . . -47.9(3) ?
O2D Zn8 N3D C7D . . . . -0.1(3) ?
O3D Zn8 N3D C7D . . . . -122.2(4) ?
O8W Zn8 N3D C7D . . . . 107.3(3) ?
N4D Zn8 N3D C7D . . . . -144.5(3) ?
O2D Zn8 N3D C8D . . . . 171.07(18) ?
O3D Zn8 N3D C8D . . . . 49.0(5) ?
O8W Zn8 N3D C8D . . . . -81.54(18) ?
N4D Zn8 N3D C8D . . . . 26.61(17) ?
O3 C7 N3 C9 . . . . -179.8(6) ?
O3 C7 N3 C8 . . . . 0.4(10) ?
O4 C10 N4 C12 . . . . -5.1(6) ?
O4 C10 N4 C11 . . . . -177.7(3) ?
C11D C10D N4D C9D . . . . -178.4(2) ?
C11D C10D N4D Zn8 . . . . 2.3(4) ?
C8D C9D N4D C10D . . . . 154.8(2) ?
C8D C9D N4D Zn8 . . . . -25.7(3) ?
O2D Zn8 N4D C10D . . . . 106.8(2) ?
O3D Zn8 N4D C10D . . . . 4.2(2) ?
O8W Zn8 N4D C10D . . . . -90.5(2) ?
N3D Zn8 N4D C10D . . . . 179.7(2) ?
O2D Zn8 N4D C9D . . . . -72.6(2) ?
O3D Zn8 N4D C9D . . . . -175.21(18) ?
O8W Zn8 N4D C9D . . . . 90.09(18) ?
N3D Zn8 N4D C9D . . . . 0.26(18) ?
O5 C13 N5 C15 . . . . 175.7(3) ?
O5 C13 N5 C14 . . . . 3.4(5) ?
O6 C19 N6 C18 . . . . 6.6(6) ?
O6 C19 N6 C17 . . . . 178.7(3) ?
